data_4339859
loop_
_publ_author_name
'Manoli, Maria'
'Prescimone, Alessandro'
'Bagai, Rashmi'
'Mishra, Abhudaya'
'Murugesu, Muralee'
'Parsons, Simon'
'Wernsdorfer, Wolfgang'
'Christou, George'
'Brechin, Euan K.'

_publ_section_title
;
 High-spin Mn wheels.
;
_journal_issue 17
_journal_name_full 'Inorganic chemistry'
_journal_page_first 6968
_journal_page_last 6979
_journal_paper_doi 10.1021/ic7007528
_journal_volume 46
_journal_year 2007
_chemical_formula_sum 'C102 H192 Mn22 N4 O78'
_chemical_formula_weight 3931.28
_chemical_name_systematic
; 
 ? 
;
_space_group_IT_number 61
_symmetry_cell_setting orthorhombic
_symmetry_space_group_name_Hall '-P 2ac 2ab'
_symmetry_space_group_name_H-M 'P b c a'
_atom_sites_solution_hydrogens geom
_atom_sites_solution_primary direct
_atom_sites_solution_secondary difmap
_audit_creation_method SHELXL-97
_cell_angle_alpha 90.00
_cell_angle_beta 90.00
_cell_angle_gamma 90.00
_cell_formula_units_Z 4
_cell_length_a 25.229(13)
_cell_length_b 20.655(10)
_cell_length_c 33.560(16)
_cell_measurement_reflns_used 4381
_cell_measurement_temperature 100(2)
_cell_measurement_theta_max 18.0795
_cell_measurement_theta_min 2.212
_cell_volume 17488(15)
_computing_cell_refinement 'Bruker SMART'
_computing_data_collection 'Bruker SMART'
_computing_data_reduction 'Bruker SAINT'
_computing_molecular_graphics 'Bruker SHELXTL'
_computing_publication_material 'Bruker SHELXTL'
_computing_structure_refinement 'SHELXL-97 (Sheldrick, 1997)'
_computing_structure_solution 'SHELXS-97 (Sheldrick, 1990)'
_diffrn_ambient_temperature 100(2)
_diffrn_measured_fraction_theta_full 0.936
_diffrn_measured_fraction_theta_max 0.936
_diffrn_measurement_device_type 'CCD area detector'
_diffrn_measurement_method 'phi and omega scans'
_diffrn_radiation_monochromator graphite
_diffrn_radiation_source 'fine-focus sealed tube'
_diffrn_radiation_type MoK\a
_diffrn_radiation_wavelength 0.71073
_diffrn_reflns_av_R_equivalents 0.2219
_diffrn_reflns_av_sigmaI/netI 0.3104
_diffrn_reflns_limit_h_max 33
_diffrn_reflns_limit_h_min -24
_diffrn_reflns_limit_k_max 27
_diffrn_reflns_limit_k_min -27
_diffrn_reflns_limit_l_max 39
_diffrn_reflns_limit_l_min -43
_diffrn_reflns_number 106948
_diffrn_reflns_theta_full 28.78
_diffrn_reflns_theta_max 28.78
_diffrn_reflns_theta_min 1.21
_exptl_absorpt_coefficient_mu 1.609
_exptl_absorpt_correction_T_max 0.9096
_exptl_absorpt_correction_T_min 0.5313
_exptl_absorpt_correction_type none
_exptl_crystal_colour black
_exptl_crystal_density_diffrn 1.493
_exptl_crystal_density_meas 0
_exptl_crystal_density_method 'not measured'
_exptl_crystal_description plate
_exptl_crystal_F_000 8024
_exptl_crystal_size_max 0.45
_exptl_crystal_size_mid 0.30
_exptl_crystal_size_min 0.06
_refine_diff_density_max 2.361
_refine_diff_density_min -0.686
_refine_diff_density_rms 0.212
_refine_ls_extinction_method none
_refine_ls_goodness_of_fit_ref 0.947
_refine_ls_hydrogen_treatment mixed
_refine_ls_matrix_type full
_refine_ls_number_parameters 949
_refine_ls_number_reflns 21304
_refine_ls_number_restraints 0
_refine_ls_restrained_S_all 0.947
_refine_ls_R_factor_all 0.2461
_refine_ls_R_factor_gt 0.0819
_refine_ls_shift/su_max 0.026
_refine_ls_shift/su_mean 0.000
_refine_ls_structure_factor_coef Fsqd
_refine_ls_weighting_details 'calc w=1/[\s^2^(Fo^2^)+(0.0991P)^2^+0.0000P] where P=(Fo^2^+2Fc^2^)/3'
_refine_ls_weighting_scheme calc
_refine_ls_wR_factor_gt 0.2312
_refine_ls_wR_factor_ref 0.2747
_reflns_number_gt 6295
_reflns_number_total 21304
_reflns_threshold_expression >2sigma(I)
_cod_data_source_file ic7007528-file003.cif
_cod_data_source_block s1718n
_cod_depositor_comments
;
The following automatic conversions were performed:

'_symmetry_cell_setting' value 'Orthorhombic' changed to
'orthorhombic' according to
/usr/data/users/saulius/automatic-downloads/retrospective/ACS/lib/dictionaries/cif_core.dic
dictionary named 'cif_core.dic' version 2.4.2 from 2011-04-26.

Automatic conversion script
Id: cif_fix_values 2281 2013-09-26 08:29:07Z andrius 
;
_cod_original_sg_symbol_H-M Pbca
_cod_database_code 4339859

loop_
_symmetry_equiv_pos_as_xyz
'x, y, z'
'-x+1/2, -y, z+1/2'
'-x, y+1/2, -z+1/2'
'x+1/2, -y+1/2, -z'
'-x, -y, -z'
'x-1/2, y, -z-1/2'
'x, -y-1/2, z-1/2'
'-x-1/2, y-1/2, z'

loop_
_atom_site_label
_atom_site_type_symbol
_atom_site_fract_x
_atom_site_fract_y
_atom_site_fract_z
_atom_site_U_iso_or_equiv
_atom_site_adp_type
_atom_site_occupancy
_atom_site_symmetry_multiplicity
_atom_site_calc_flag
_atom_site_refinement_flags
C1 C 0.5897(6) 0.8308(7) 0.2085(5) 0.087(6) Uani 1 1 d .
H1A H 0.5643 0.8158 0.2286 0.130 Uiso 1 1 calc R
H1B H 0.6008 0.8751 0.2147 0.130 Uiso 1 1 calc R
H1C H 0.6207 0.8023 0.2084 0.130 Uiso 1 1 calc R
C2 C 0.5645(6) 0.8295(6) 0.1691(4) 0.063(4) Uani 1 1 d .
H2A H 0.5885 0.8511 0.1498 0.075 Uiso 1 1 calc R
H2B H 0.5315 0.8552 0.1703 0.075 Uiso 1 1 calc R
C3 C 0.5513(5) 0.7633(6) 0.1534(4) 0.048(3) Uani 1 1 d .
C4 C 0.5250(5) 0.7741(5) 0.1132(4) 0.052(4) Uani 1 1 d .
H4A H 0.4926 0.8003 0.1173 0.062 Uiso 1 1 calc R
H4B H 0.5493 0.7998 0.0963 0.062 Uiso 1 1 calc R
C5 C 0.5121(5) 0.7293(5) 0.1828(4) 0.044(3) Uani 1 1 d .
H5A H 0.5295 0.7240 0.2090 0.052 Uiso 1 1 calc R
H5B H 0.4805 0.7570 0.1865 0.052 Uiso 1 1 calc R
C6 C 0.6014(5) 0.7241(5) 0.1487(4) 0.046(3) Uani 1 1 d .
H6A H 0.6265 0.7485 0.1316 0.055 Uiso 1 1 calc R
H6B H 0.6181 0.7188 0.1752 0.055 Uiso 1 1 calc R
C7 C 0.5940(8) 0.0822(8) 0.2133(5) 0.124(8) Uani 1 1 d .
H7A H 0.6106 0.0829 0.1869 0.186 Uiso 1 1 calc R
H7B H 0.5706 0.0444 0.2154 0.186 Uiso 1 1 calc R
H7C H 0.6216 0.0796 0.2338 0.186 Uiso 1 1 calc R
C8 C 0.5614(7) 0.1445(7) 0.2193(5) 0.082(5) Uani 1 1 d .
H8A H 0.5304 0.1427 0.2012 0.098 Uiso 1 1 calc R
H8B H 0.5476 0.1445 0.2469 0.098 Uiso 1 1 calc R
C9 C 0.5900(7) 0.2087(7) 0.2122(4) 0.068(5) Uani 1 1 d .
C10 C 0.6215(6) 0.2070(6) 0.1713(4) 0.063(4) Uani 1 1 d .
H10A H 0.6523 0.1777 0.1739 0.075 Uiso 1 1 calc R
H10B H 0.5981 0.1895 0.1502 0.075 Uiso 1 1 calc R
C11 C 0.5475(6) 0.2625(6) 0.2112(5) 0.073(5) Uani 1 1 d .
H11A H 0.5252 0.2568 0.1872 0.087 Uiso 1 1 calc R
H11B H 0.5243 0.2582 0.2348 0.087 Uiso 1 1 calc R
C12 C 0.6316(6) 0.2268(6) 0.2462(4) 0.067(4) Uani 1 1 d .
H12A H 0.6119 0.2362 0.2711 0.081 Uiso 1 1 calc R
H12B H 0.6543 0.1886 0.2513 0.081 Uiso 1 1 calc R
C13 C 0.7969(6) 0.3891(7) 0.2967(4) 0.072(5) Uani 1 1 d .
H13A H 0.7659 0.3817 0.3137 0.107 Uiso 1 1 calc R
H13B H 0.8273 0.4009 0.3133 0.107 Uiso 1 1 calc R
H13C H 0.8050 0.3495 0.2818 0.107 Uiso 1 1 calc R
C14 C 0.7848(5) 0.4445(6) 0.2673(3) 0.047(3) Uani 1 1 d .
H14A H 0.7756 0.4836 0.2829 0.057 Uiso 1 1 calc R
H14B H 0.8177 0.4544 0.2524 0.057 Uiso 1 1 calc R
C15 C 0.7406(5) 0.4327(6) 0.2371(3) 0.041(3) Uani 1 1 d .
C16 C 0.7533(5) 0.3718(6) 0.2127(3) 0.046(3) Uani 1 1 d .
H16A H 0.7890 0.3767 0.2010 0.055 Uiso 1 1 calc R
H16B H 0.7543 0.3342 0.2310 0.055 Uiso 1 1 calc R
C17 C 0.6879(5) 0.4208(5) 0.2579(3) 0.044(3) Uani 1 1 d .
H17A H 0.6912 0.3813 0.2745 0.053 Uiso 1 1 calc R
H17B H 0.6807 0.4576 0.2760 0.053 Uiso 1 1 calc R
C18 C 0.7364(5) 0.4923(6) 0.2130(3) 0.044(3) Uani 1 1 d .
H18A H 0.7275 0.5287 0.2310 0.053 Uiso 1 1 calc R
H18B H 0.7716 0.5016 0.2012 0.053 Uiso 1 1 calc R
C19 C 0.7507(6) 0.4659(7) -0.1222(4) 0.055(4) Uani 1 1 d .
C20 C 0.7996(6) 0.4681(7) -0.1483(4) 0.070(4) Uani 1 1 d .
H20A H 0.8243 0.4341 -0.1400 0.106 Uiso 1 1 calc R
H20B H 0.8167 0.5104 -0.1456 0.106 Uiso 1 1 calc R
H20C H 0.7894 0.4611 -0.1761 0.106 Uiso 1 1 calc R
C21 C 0.8732(7) 0.6109(8) -0.0502(5) 0.104(6) Uani 1 1 d .
H21A H 0.8802 0.5647 -0.0542 0.156 Uiso 1 1 calc R
H21B H 0.9065 0.6351 -0.0522 0.156 Uiso 1 1 calc R
H21C H 0.8485 0.6263 -0.0707 0.156 Uiso 1 1 calc R
C22 C 0.8479(5) 0.6218(6) -0.0073(4) 0.059(4) Uani 1 1 d .
H22A H 0.8727 0.6056 0.0132 0.071 Uiso 1 1 calc R
H22B H 0.8428 0.6687 -0.0028 0.071 Uiso 1 1 calc R
C23 C 0.7933(5) 0.5862(6) -0.0028(3) 0.043(3) Uani 1 1 d .
C24 C 0.7535(4) 0.6149(5) -0.0304(3) 0.039(3) Uani 1 1 d .
H24A H 0.7502 0.6617 -0.0246 0.046 Uiso 1 1 calc R
H24B H 0.7667 0.6105 -0.0581 0.046 Uiso 1 1 calc R
C25 C 0.8017(5) 0.5138(5) -0.0090(4) 0.043(3) Uani 1 1 d .
H25A H 0.8148 0.5063 -0.0365 0.052 Uiso 1 1 calc R
H25B H 0.8291 0.4982 0.0097 0.052 Uiso 1 1 calc R
C26 C 0.7772(5) 0.5982(6) 0.0420(3) 0.047(3) Uani 1 1 d .
H26A H 0.8055 0.5809 0.0595 0.056 Uiso 1 1 calc R
H26B H 0.7748 0.6454 0.0467 0.056 Uiso 1 1 calc R
C27 C 0.8139(6) 0.4531(6) 0.1081(4) 0.046(3) Uani 1 1 d .
C28 C 0.8721(5) 0.4733(8) 0.1155(4) 0.076(5) Uani 1 1 d .
H28A H 0.8892 0.4831 0.0900 0.114 Uiso 1 1 calc R
H28B H 0.8910 0.4377 0.1286 0.114 Uiso 1 1 calc R
H28C H 0.8730 0.5117 0.1326 0.114 Uiso 1 1 calc R
C29 C 0.6028(6) 0.6019(7) 0.2476(4) 0.056(4) Uani 1 1 d .
C30 C 0.6032(8) 0.6350(8) 0.2884(4) 0.119(8) Uani 1 1 d .
H30A H 0.5672 0.6490 0.2952 0.178 Uiso 1 1 calc R
H30B H 0.6267 0.6727 0.2876 0.178 Uiso 1 1 calc R
H30C H 0.6160 0.6045 0.3086 0.178 Uiso 1 1 calc R
C31 C 0.5449(5) 0.6318(5) -0.0097(4) 0.040(3) Uani 1 1 d .
C32 C 0.5085(5) 0.6322(6) -0.0441(3) 0.042(3) Uani 1 1 d .
H32A H 0.4768 0.6575 -0.0375 0.063 Uiso 1 1 calc R
H32B H 0.4981 0.5877 -0.0506 0.063 Uiso 1 1 calc R
H32C H 0.5263 0.6517 -0.0671 0.063 Uiso 1 1 calc R
C33 C 0.5057(5) 0.4844(6) 0.2031(4) 0.042(3) Uani 1 1 d .
C34 C 0.4595(6) 0.4443(7) 0.2131(4) 0.079(5) Uani 1 1 d .
H34A H 0.4446 0.4586 0.2386 0.118 Uiso 1 1 calc R
H34B H 0.4704 0.3989 0.2152 0.118 Uiso 1 1 calc R
H34C H 0.4326 0.4486 0.1922 0.118 Uiso 1 1 calc R
C35 C 0.6976(5) 0.3395(6) 0.0658(4) 0.041(3) Uani 1 1 d .
C36 C 0.6783(5) 0.2759(6) 0.0498(4) 0.062(4) Uani 1 1 d .
H36A H 0.6448 0.2824 0.0356 0.093 Uiso 1 1 calc R
H36B H 0.6728 0.2456 0.0719 0.093 Uiso 1 1 calc R
H36C H 0.7047 0.2580 0.0315 0.093 Uiso 1 1 calc R
C37 C 0.6524(5) 0.7390(6) 0.0376(4) 0.043(3) Uani 1 1 d .
C38 C 0.6759(6) 0.8043(6) 0.0350(5) 0.074(5) Uani 1 1 d .
H38A H 0.6507 0.8337 0.0221 0.111 Uiso 1 1 calc R
H38B H 0.7086 0.8023 0.0194 0.111 Uiso 1 1 calc R
H38C H 0.6839 0.8201 0.0619 0.111 Uiso 1 1 calc R
C39 C 0.6401(6) 0.2630(7) -0.1348(3) 0.051(4) Uani 1 1 d .
C40 C 0.6598(5) 0.1950(6) -0.1494(4) 0.065(4) Uani 1 1 d .
H40A H 0.6746 0.1990 -0.1763 0.097 Uiso 1 1 calc R
H40B H 0.6300 0.1647 -0.1498 0.097 Uiso 1 1 calc R
H40C H 0.6872 0.1789 -0.1312 0.097 Uiso 1 1 calc R
C41 C 0.4065(5) 0.6834(5) 0.0443(3) 0.046(3) Uani 1 1 d .
H41A H 0.3946 0.7248 0.0554 0.070 Uiso 1 1 calc R
H41B H 0.3806 0.6681 0.0247 0.070 Uiso 1 1 calc R
H41C H 0.4410 0.6893 0.0313 0.070 Uiso 1 1 calc R
C42 C 0.3797(5) 0.5888(6) 0.1827(3) 0.052(4) Uani 1 1 d .
H42A H 0.3604 0.6288 0.1886 0.077 Uiso 1 1 calc R
H42B H 0.4106 0.5854 0.2003 0.077 Uiso 1 1 calc R
H42C H 0.3563 0.5515 0.1871 0.077 Uiso 1 1 calc R
C43 C 0.7356(5) 0.3558(6) -0.0500(4) 0.052(4) Uani 1 1 d .
H43A H 0.7220 0.3118 -0.0463 0.078 Uiso 1 1 calc R
H43B H 0.7571 0.3681 -0.0269 0.078 Uiso 1 1 calc R
H43C H 0.7574 0.3574 -0.0742 0.078 Uiso 1 1 calc R
C44 C 0.6337(5) 0.5521(6) -0.1021(3) 0.045(3) Uani 1 1 d .
H44A H 0.6200 0.5883 -0.0862 0.068 Uiso 1 1 calc R
H44B H 0.6082 0.5411 -0.1230 0.068 Uiso 1 1 calc R
H44C H 0.6675 0.5646 -0.1143 0.068 Uiso 1 1 calc R
C45 C 0.4961(5) 0.5298(6) 0.0900(4) 0.058(4) Uani 1 1 d .
H45A H 0.4735 0.5056 0.1085 0.087 Uiso 1 1 calc R
H45B H 0.5288 0.5054 0.0851 0.087 Uiso 1 1 calc R
H45C H 0.4772 0.5363 0.0648 0.087 Uiso 1 1 calc R
C46 C 0.5869(5) 0.3880(5) 0.1266(3) 0.046(3) Uani 1 1 d .
H46A H 0.5914 0.3447 0.1151 0.069 Uiso 1 1 calc R
H46B H 0.5896 0.4206 0.1054 0.069 Uiso 1 1 calc R
H46C H 0.5521 0.3911 0.1393 0.069 Uiso 1 1 calc R
C47 C 0.6023(5) 0.4678(6) 0.0156(3) 0.045(3) Uani 1 1 d .
H47A H 0.5791 0.4916 0.0340 0.068 Uiso 1 1 calc R
H47B H 0.6083 0.4240 0.0260 0.068 Uiso 1 1 calc R
H47C H 0.5853 0.4650 -0.0106 0.068 Uiso 1 1 calc R
C48 C 0.7171(5) 0.6509(6) 0.1820(3) 0.049(4) Uani 1 1 d .
H48 H 0.7056 0.6229 0.2027 0.059 Uiso 1 1 calc R
C49 C 0.7422(6) 0.7075(6) 0.1875(4) 0.059(4) Uani 1 1 d .
H49 H 0.7516 0.7267 0.2123 0.070 Uiso 1 1 calc R
C50 C 0.7308(5) 0.6909(6) 0.1241(4) 0.046(3) Uani 1 1 d .
H50 H 0.7303 0.6976 0.0961 0.055 Uiso 1 1 calc R
C51 C 0.5595(6) 0.4337(7) 0.3088(4) 0.080(5) Uani 1 1 d .
H51A H 0.5567 0.4289 0.3378 0.119 Uiso 1 1 calc R
H51B H 0.5305 0.4609 0.2991 0.119 Uiso 1 1 calc R
H51C H 0.5935 0.4539 0.3021 0.119 Uiso 1 1 calc R
Mn1 Mn 0.65882(7) 0.59853(8) 0.01939(5) 0.0356(4) Uani 1 1 d .
Mn2 Mn 0.72246(7) 0.47537(8) 0.05053(5) 0.0343(4) Uani 1 1 d .
Mn3 Mn 0.55075(7) 0.59952(8) 0.16504(5) 0.0360(4) Uani 1 1 d .
Mn4 Mn 0.70748(7) 0.42019(8) 0.13919(5) 0.0358(5) Uani 1 1 d .
Mn5 Mn 0.62311(7) 0.48323(8) 0.19740(5) 0.0375(5) Uani 1 1 d .
Mn6 Mn 0.69905(7) 0.49290(8) -0.04095(5) 0.0373(5) Uani 1 1 d .
Mn7 Mn 0.45462(7) 0.65646(8) 0.12003(5) 0.0370(5) Uani 1 1 d .
Mn8 Mn 0.56572(7) 0.65669(8) 0.07599(5) 0.0380(5) Uani 1 1 d .
Mn9 Mn 0.65160(7) 0.40202(9) -0.10096(5) 0.0410(5) Uani 1 1 d .
Mn10 Mn 0.66016(7) 0.56703(8) 0.11608(5) 0.0359(4) Uani 1 1 d .
Mn11 Mn 0.64123(8) 0.33310(8) 0.19739(5) 0.0400(5) Uani 1 1 d .
N1 N 0.7105(4) 0.6389(4) 0.1417(3) 0.042(3) Uani 1 1 d .
N2 N 0.7516(4) 0.7324(5) 0.1494(3) 0.054(3) Uani 1 1 d .
O1 O 0.5105(3) 0.7161(3) 0.0917(2) 0.041(2) Uani 1 1 d .
O2 O 0.5928(3) 0.6611(4) 0.1314(2) 0.042(2) Uani 1 1 d .
O3 O 0.4955(3) 0.6660(3) 0.1681(2) 0.039(2) Uani 1 1 d .
O4 O 0.6388(3) 0.2675(4) 0.1603(2) 0.049(2) Uani 1 1 d .
O5 O 0.5693(3) 0.3229(4) 0.2107(2) 0.052(2) Uani 1 1 d .
O6 O 0.6635(4) 0.2789(4) 0.2375(2) 0.053(2) Uani 1 1 d .
O7 O 0.7166(3) 0.3582(3) 0.1815(2) 0.0361(19) Uani 1 1 d .
O8 O 0.6437(3) 0.4131(3) 0.2318(2) 0.039(2) Uani 1 1 d .
O9 O 0.6980(3) 0.4903(3) 0.1815(2) 0.0384(19) Uani 1 1 d .
O10 O 0.7127(3) 0.4318(4) -0.1333(2) 0.047(2) Uani 1 1 d .
O11 O 0.7545(3) 0.4989(4) -0.0896(2) 0.047(2) Uani 1 1 d .
O12 O 0.7039(3) 0.5868(3) -0.0280(2) 0.0372(19) Uani 1 1 d .
O13 O 0.7540(3) 0.4778(3) -0.00308(19) 0.0341(18) Uani 1 1 d .
O14 O 0.7280(3) 0.5689(3) 0.0527(2) 0.0373(19) Uani 1 1 d .
O15 O 0.7994(3) 0.4566(4) 0.0734(2) 0.044(2) Uani 1 1 d .
O16 O 0.7875(3) 0.4359(4) 0.1371(2) 0.048(2) Uani 1 1 d .
O17 O 0.6302(4) 0.5526(4) 0.2444(2) 0.057(3) Uani 1 1 d .
O18 O 0.5739(4) 0.6280(4) 0.2216(2) 0.055(2) Uani 1 1 d .
O19 O 0.5285(3) 0.6405(4) 0.0247(2) 0.049(2) Uani 1 1 d .
O20 O 0.5934(3) 0.6211(4) -0.0175(2) 0.042(2) Uani 1 1 d .
O21 O 0.4986(3) 0.5352(4) 0.1862(3) 0.054(2) Uani 1 1 d .
O22 O 0.5493(4) 0.4625(4) 0.2131(2) 0.055(2) Uani 1 1 d .
O23 O 0.7107(3) 0.3425(3) 0.1020(2) 0.044(2) Uani 1 1 d .
O24 O 0.7009(3) 0.3844(4) 0.0404(2) 0.042(2) Uani 1 1 d .
O25 O 0.6808(3) 0.6919(4) 0.0243(2) 0.043(2) Uani 1 1 d .
O26 O 0.6094(4) 0.7354(4) 0.0532(3) 0.054(2) Uani 1 1 d .
O27 O 0.6729(3) 0.3057(4) -0.1214(2) 0.050(2) Uani 1 1 d .
O28 O 0.5903(4) 0.2688(4) -0.1356(2) 0.051(2) Uani 1 1 d .
O29 O 0.4114(3) 0.6374(3) 0.0753(2) 0.040(2) Uani 1 1 d .
O30 O 0.3967(3) 0.5896(4) 0.1424(2) 0.042(2) Uani 1 1 d .
O31 O 0.6928(3) 0.3993(4) -0.0539(2) 0.041(2) Uani 1 1 d .
O32 O 0.6418(3) 0.4969(4) -0.0767(2) 0.040(2) Uani 1 1 d .
O33 O 0.5091(3) 0.5920(3) 0.1072(2) 0.041(2) Uani 1 1 d .
O34 O 0.6274(3) 0.3993(3) 0.1557(2) 0.0370(19) Uani 1 1 d .
O35 O 0.6531(3) 0.5016(3) 0.0120(2) 0.0370(19) Uani 1 1 d .
O36 O 0.6190(3) 0.5973(3) 0.0657(2) 0.0362(19) Uani 1 1 d .
O37 O 0.6894(3) 0.4760(3) 0.0993(2) 0.0359(19) Uani 1 1 d .
O38 O 0.6020(3) 0.5385(3) 0.15730(19) 0.0346(19) Uani 1 1 d .
O39 O 0.5564(6) 0.3704(5) 0.2902(3) 0.097(4) Uani 1 1 d .
H39 H 0.5541 0.3748 0.2654 0.146 Uiso 1 1 calc R

loop_
_atom_site_aniso_label
_atom_site_aniso_U_11
_atom_site_aniso_U_22
_atom_site_aniso_U_33
_atom_site_aniso_U_23
_atom_site_aniso_U_13
_atom_site_aniso_U_12
C1 0.079(13) 0.063(10) 0.118(15) -0.045(10) 0.027(11) -0.038(9)
C2 0.057(10) 0.044(8) 0.087(11) -0.032(8) 0.010(8) -0.008(7)
C3 0.045(9) 0.045(8) 0.052(9) -0.012(7) 0.003(7) -0.004(7)
C4 0.067(10) 0.025(7) 0.062(9) 0.003(6) 0.022(8) 0.003(6)
C5 0.037(8) 0.037(7) 0.057(8) -0.016(6) 0.006(6) 0.004(6)
C6 0.032(8) 0.039(7) 0.067(9) -0.021(7) 0.018(6) -0.007(6)
C7 0.21(3) 0.097(15) 0.068(12) -0.011(11) 0.033(14) -0.040(16)
C8 0.119(16) 0.049(9) 0.078(12) 0.012(9) -0.012(11) -0.004(10)
C9 0.091(13) 0.057(10) 0.058(10) 0.011(8) -0.009(9) -0.023(9)
C10 0.091(12) 0.047(8) 0.051(9) -0.004(7) 0.015(8) 0.002(8)
C11 0.057(11) 0.053(9) 0.108(13) 0.015(9) -0.021(9) -0.013(8)
C12 0.093(13) 0.048(9) 0.061(10) 0.023(8) 0.012(9) -0.011(9)
C13 0.069(11) 0.087(11) 0.058(10) 0.014(8) -0.015(8) -0.028(9)
C14 0.042(9) 0.058(8) 0.041(8) 0.004(6) -0.007(6) -0.006(7)
C15 0.046(9) 0.043(7) 0.034(7) -0.001(6) 0.005(6) -0.011(6)
C16 0.037(8) 0.053(8) 0.048(8) 0.013(7) -0.008(6) 0.000(6)
C17 0.063(10) 0.035(7) 0.034(7) -0.006(6) -0.008(7) 0.003(6)
C18 0.036(8) 0.048(8) 0.047(8) 0.002(6) -0.008(6) -0.007(6)
C19 0.054(10) 0.073(10) 0.036(8) 0.010(7) 0.015(7) 0.027(8)
C20 0.059(11) 0.104(12) 0.048(9) -0.009(8) 0.022(8) 0.004(9)
C21 0.083(14) 0.111(15) 0.118(16) 0.009(12) 0.025(12) -0.023(12)
C22 0.057(10) 0.053(8) 0.066(10) -0.002(7) 0.021(8) -0.014(7)
C23 0.049(9) 0.043(7) 0.037(7) -0.004(6) 0.019(6) -0.015(6)
C24 0.031(7) 0.039(7) 0.046(8) -0.004(6) 0.009(6) -0.001(6)
C25 0.043(8) 0.038(7) 0.049(8) -0.017(6) 0.009(6) -0.014(6)
C26 0.052(9) 0.038(7) 0.050(8) -0.003(6) 0.015(7) 0.005(6)
C27 0.058(10) 0.037(7) 0.042(9) 0.002(6) -0.007(7) 0.009(7)
C28 0.044(10) 0.130(14) 0.054(9) 0.022(9) -0.019(7) -0.025(9)
C29 0.060(11) 0.063(10) 0.044(9) -0.021(8) 0.002(7) -0.002(8)
C30 0.19(2) 0.119(15) 0.050(10) -0.037(10) -0.012(12) 0.065(15)
C31 0.051(9) 0.030(6) 0.038(8) 0.001(6) 0.027(7) 0.001(6)
C32 0.036(8) 0.052(8) 0.038(7) -0.009(6) 0.003(6) 0.001(6)
C33 0.032(8) 0.044(8) 0.051(8) 0.003(7) 0.007(6) -0.001(7)
C34 0.070(12) 0.073(11) 0.093(12) 0.029(9) 0.019(9) 0.001(9)
C35 0.036(8) 0.032(7) 0.056(9) -0.006(7) 0.006(6) -0.005(6)
C36 0.064(11) 0.058(9) 0.064(10) 0.005(8) -0.020(8) -0.002(8)
C37 0.046(9) 0.035(7) 0.047(8) 0.007(6) 0.002(7) -0.005(7)
C38 0.065(11) 0.048(9) 0.109(13) 0.013(9) 0.034(9) 0.005(8)
C39 0.053(10) 0.073(10) 0.026(7) 0.003(7) 0.009(7) 0.009(8)
C40 0.051(10) 0.074(10) 0.069(10) -0.029(8) 0.003(8) 0.010(8)
C41 0.049(9) 0.057(8) 0.032(7) -0.010(6) 0.006(6) 0.009(7)
C42 0.055(9) 0.070(9) 0.030(7) -0.008(6) 0.015(6) 0.003(7)
C43 0.044(9) 0.067(9) 0.044(8) -0.012(7) -0.012(6) 0.020(7)
C44 0.050(9) 0.054(8) 0.032(7) 0.011(6) 0.012(6) 0.007(7)
C45 0.046(9) 0.052(8) 0.076(10) -0.034(8) 0.008(7) -0.003(7)
C46 0.049(9) 0.045(8) 0.042(8) 0.006(6) -0.012(6) -0.010(6)
C47 0.036(8) 0.054(8) 0.045(8) -0.006(6) 0.012(6) -0.004(6)
C48 0.071(10) 0.045(8) 0.032(7) 0.003(6) 0.002(7) -0.013(7)
C49 0.081(12) 0.042(8) 0.053(9) -0.012(7) -0.016(8) -0.007(8)
C50 0.042(8) 0.051(8) 0.045(8) 0.003(7) 0.008(6) 0.007(7)
C51 0.092(14) 0.083(12) 0.064(11) -0.001(9) 0.015(9) -0.007(10)
Mn1 0.0391(11) 0.0355(10) 0.0322(10) -0.0016(8) 0.0096(8) -0.0021(9)
Mn2 0.0367(11) 0.0329(9) 0.0334(10) -0.0023(8) 0.0040(8) -0.0009(8)
Mn3 0.0353(11) 0.0389(10) 0.0339(10) -0.0029(8) 0.0032(8) 0.0005(9)
Mn4 0.0395(12) 0.0336(10) 0.0342(10) 0.0025(8) 0.0011(9) 0.0008(8)
Mn5 0.0406(12) 0.0374(10) 0.0344(10) 0.0007(8) 0.0038(9) -0.0004(9)
Mn6 0.0385(11) 0.0426(11) 0.0307(10) -0.0022(8) 0.0072(8) 0.0017(9)
Mn7 0.0388(11) 0.0391(10) 0.0331(10) -0.0048(8) 0.0050(9) 0.0042(9)
Mn8 0.0403(12) 0.0374(10) 0.0363(11) -0.0018(8) 0.0095(9) 0.0033(9)
Mn9 0.0365(12) 0.0553(12) 0.0312(10) -0.0077(9) 0.0036(8) 0.0061(10)
Mn10 0.0378(11) 0.0337(9) 0.0363(10) -0.0044(8) 0.0045(9) -0.0032(8)
Mn11 0.0432(12) 0.0380(10) 0.0387(11) 0.0008(9) -0.0001(9) -0.0015(9)
N1 0.052(7) 0.028(5) 0.046(7) -0.002(5) 0.003(5) -0.010(5)
N2 0.059(8) 0.046(7) 0.057(7) -0.007(6) -0.005(6) -0.014(6)
O1 0.044(5) 0.041(5) 0.039(5) -0.002(4) 0.014(4) 0.007(4)
O2 0.041(5) 0.043(5) 0.041(5) -0.001(4) 0.013(4) 0.004(4)
O3 0.035(5) 0.041(5) 0.042(5) -0.007(4) 0.012(4) 0.004(4)
O4 0.061(6) 0.047(5) 0.039(5) -0.007(4) 0.003(4) -0.005(5)
O5 0.044(6) 0.047(5) 0.064(6) 0.010(4) 0.001(5) -0.005(4)
O6 0.061(7) 0.047(5) 0.051(6) 0.002(4) 0.009(5) -0.001(5)
O7 0.037(5) 0.035(4) 0.036(5) 0.004(4) -0.003(4) 0.002(4)
O8 0.049(6) 0.038(5) 0.029(4) -0.003(4) -0.003(4) -0.006(4)
O9 0.035(5) 0.038(4) 0.042(5) 0.009(4) -0.003(4) -0.001(4)
O10 0.038(6) 0.068(6) 0.035(5) -0.017(4) 0.006(4) -0.002(5)
O11 0.040(5) 0.061(5) 0.039(5) -0.007(4) 0.006(4) 0.003(4)
O12 0.035(5) 0.040(5) 0.037(5) -0.002(4) 0.012(4) -0.004(4)
O13 0.036(5) 0.038(4) 0.029(4) -0.003(4) 0.006(4) -0.001(4)
O14 0.039(5) 0.034(4) 0.039(5) -0.003(4) 0.011(4) -0.006(4)
O15 0.034(5) 0.051(5) 0.047(5) -0.002(4) -0.001(4) -0.001(4)
O16 0.042(6) 0.063(6) 0.040(5) 0.013(4) -0.002(4) -0.006(5)
O17 0.081(8) 0.047(5) 0.042(5) -0.007(4) -0.012(5) 0.013(5)
O18 0.059(7) 0.065(6) 0.042(5) -0.014(5) -0.011(5) 0.017(5)
O19 0.041(6) 0.063(6) 0.043(5) -0.012(4) 0.007(4) 0.003(4)
O20 0.044(6) 0.049(5) 0.031(5) 0.001(4) 0.012(4) 0.004(4)
O21 0.041(6) 0.050(6) 0.071(7) 0.012(5) 0.007(5) -0.004(4)
O22 0.044(6) 0.059(6) 0.061(6) 0.020(5) 0.011(5) 0.002(5)
O23 0.063(6) 0.035(5) 0.033(5) -0.001(4) 0.006(4) -0.002(4)
O24 0.050(6) 0.035(5) 0.041(5) 0.001(4) 0.002(4) 0.000(4)
O25 0.040(5) 0.045(5) 0.043(5) 0.003(4) 0.012(4) -0.002(4)
O26 0.049(6) 0.035(5) 0.077(7) 0.009(4) 0.030(5) 0.006(4)
O27 0.044(6) 0.065(6) 0.040(5) -0.012(5) 0.007(4) 0.008(5)
O28 0.046(6) 0.054(5) 0.054(6) -0.013(4) 0.003(5) 0.001(5)
O29 0.044(5) 0.044(5) 0.032(5) -0.007(4) 0.002(4) 0.011(4)
O30 0.042(5) 0.055(5) 0.031(5) -0.002(4) 0.003(4) 0.006(4)
O31 0.038(5) 0.047(5) 0.037(5) -0.002(4) 0.004(4) 0.013(4)
O32 0.034(5) 0.052(5) 0.033(4) -0.004(4) 0.004(4) 0.008(4)
O33 0.044(5) 0.034(4) 0.046(5) -0.006(4) 0.008(4) -0.001(4)
O34 0.043(5) 0.037(4) 0.030(4) 0.008(4) -0.003(4) -0.010(4)
O35 0.040(5) 0.035(4) 0.036(5) -0.001(4) 0.005(4) 0.003(4)
O36 0.041(5) 0.036(4) 0.032(4) 0.004(3) 0.008(4) -0.001(4)
O37 0.039(5) 0.032(4) 0.037(5) 0.000(4) 0.001(4) -0.002(4)
O38 0.038(5) 0.038(4) 0.028(4) -0.002(3) 0.003(4) -0.004(4)
O39 0.135(12) 0.089(8) 0.067(7) 0.006(6) 0.032(8) -0.006(8)

loop_
_atom_type_symbol
_atom_type_description
_atom_type_scat_dispersion_real
_atom_type_scat_dispersion_imag
_atom_type_scat_source
C C 0.0033 0.0016 'International Tables Vol C Tables 4.2.6.8 and 6.1.1.4'
H H 0.0000 0.0000 'International Tables Vol C Tables 4.2.6.8 and 6.1.1.4'
N N 0.0061 0.0033 'International Tables Vol C Tables 4.2.6.8 and 6.1.1.4'
O O 0.0106 0.0060 'International Tables Vol C Tables 4.2.6.8 and 6.1.1.4'
Mn Mn 0.3368 0.7283 'International Tables Vol C Tables 4.2.6.8 and 6.1.1.4'

loop_
_geom_angle_atom_site_label_1
_geom_angle_atom_site_label_2
_geom_angle_atom_site_label_3
_geom_angle
_geom_angle_site_symmetry_1
_geom_angle_site_symmetry_3
C2 C1 H1A 109.5 . .
C2 C1 H1B 109.5 . .
H1A C1 H1B 109.5 . .
C2 C1 H1C 109.5 . .
H1A C1 H1C 109.5 . .
H1B C1 H1C 109.5 . .
C1 C2 C3 115.4(12) . .
C1 C2 H2A 108.4 . .
C3 C2 H2A 108.4 . .
C1 C2 H2B 108.4 . .
C3 C2 H2B 108.4 . .
H2A C2 H2B 107.5 . .
C2 C3 C6 109.8(11) . .
C2 C3 C4 105.9(11) . .
C6 C3 C4 110.6(10) . .
C2 C3 C5 109.2(10) . .
C6 C3 C5 110.7(10) . .
C4 C3 C5 110.5(10) . .
O1 C4 C3 115.6(9) . .
O1 C4 H4A 108.4 . .
C3 C4 H4A 108.4 . .
O1 C4 H4B 108.4 . .
C3 C4 H4B 108.4 . .
H4A C4 H4B 107.4 . .
O3 C5 C3 111.8(9) . .
O3 C5 H5A 109.2 . .
C3 C5 H5A 109.2 . .
O3 C5 H5B 109.2 . .
C3 C5 H5B 109.2 . .
H5A C5 H5B 107.9 . .
O2 C6 C3 113.6(10) . .
O2 C6 H6A 108.8 . .
C3 C6 H6A 108.8 . .
O2 C6 H6B 108.9 . .
C3 C6 H6B 108.9 . .
H6A C6 H6B 107.7 . .
C8 C7 H7A 109.5 . .
C8 C7 H7B 109.5 . .
H7A C7 H7B 109.5 . .
C8 C7 H7C 109.5 . .
H7A C7 H7C 109.5 . .
H7B C7 H7C 109.5 . .
C9 C8 C7 116.9(15) . .
C9 C8 H8A 108.1 . .
C7 C8 H8A 108.1 . .
C9 C8 H8B 108.1 . .
C7 C8 H8B 108.1 . .
H8A C8 H8B 107.3 . .
C8 C9 C11 107.4(13) . .
C8 C9 C10 110.5(12) . .
C11 C9 C10 110.1(12) . .
C8 C9 C12 113.8(11) . .
C11 C9 C12 107.7(12) . .
C10 C9 C12 107.2(13) . .
O4 C10 C9 111.8(10) . .
O4 C10 H10A 109.3 . .
C9 C10 H10A 109.3 . .
O4 C10 H10B 109.3 . .
C9 C10 H10B 109.3 . .
H10A C10 H10B 107.9 . .
O5 C11 C9 112.2(12) . .
O5 C11 H11A 109.2 . .
C9 C11 H11A 109.2 . .
O5 C11 H11B 109.2 . .
C9 C11 H11B 109.2 . .
H11A C11 H11B 107.9 . .
O6 C12 C9 114.6(10) . .
O6 C12 H12A 108.6 . .
C9 C12 H12A 108.6 . .
O6 C12 H12B 108.6 . .
C9 C12 H12B 108.6 . .
H12A C12 H12B 107.6 . .
C14 C13 H13A 109.5 . .
C14 C13 H13B 109.5 . .
H13A C13 H13B 109.5 . .
C14 C13 H13C 109.5 . .
H13A C13 H13C 109.5 . .
H13B C13 H13C 109.5 . .
C15 C14 C13 116.7(10) . .
C15 C14 H14A 108.1 . .
C13 C14 H14A 108.1 . .
C15 C14 H14B 108.1 . .
C13 C14 H14B 108.1 . .
H14A C14 H14B 107.3 . .
C18 C15 C17 108.9(10) . .
C18 C15 C14 106.3(10) . .
C17 C15 C14 111.0(9) . .
C18 C15 C16 114.1(10) . .
C17 C15 C16 107.1(10) . .
C14 C15 C16 109.4(10) . .
O7 C16 C15 114.7(10) . .
O7 C16 H16A 108.6 . .
C15 C16 H16A 108.6 . .
O7 C16 H16B 108.6 . .
C15 C16 H16B 108.6 . .
H16A C16 H16B 107.6 . .
O8 C17 C15 114.8(9) . .
O8 C17 H17A 108.6 . .
C15 C17 H17A 108.6 . .
O8 C17 H17B 108.6 . .
C15 C17 H17B 108.6 . .
H17A C17 H17B 107.6 . .
O9 C18 C15 115.2(10) . .
O9 C18 H18A 108.5 . .
C15 C18 H18A 108.5 . .
O9 C18 H18B 108.5 . .
C15 C18 H18B 108.5 . .
H18A C18 H18B 107.5 . .
O10 C19 O11 127.4(12) . .
O10 C19 C20 118.0(12) . .
O11 C19 C20 114.5(13) . .
C19 C20 H20A 109.5 . .
C19 C20 H20B 109.5 . .
H20A C20 H20B 109.5 . .
C19 C20 H20C 109.5 . .
H20A C20 H20C 109.5 . .
H20B C20 H20C 109.5 . .
C22 C21 H21A 109.5 . .
C22 C21 H21B 109.5 . .
H21A C21 H21B 109.5 . .
C22 C21 H21C 109.5 . .
H21A C21 H21C 109.5 . .
H21B C21 H21C 109.5 . .
C23 C22 C21 112.0(11) . .
C23 C22 H22A 109.2 . .
C21 C22 H22A 109.2 . .
C23 C22 H22B 109.2 . .
C21 C22 H22B 109.2 . .
H22A C22 H22B 107.9 . .
C24 C23 C25 113.4(10) . .
C24 C23 C22 110.2(10) . .
C25 C23 C22 108.9(10) . .
C24 C23 C26 111.0(10) . .
C25 C23 C26 108.7(9) . .
C22 C23 C26 104.2(10) . .
O12 C24 C23 114.1(9) . .
O12 C24 H24A 108.7 . .
C23 C24 H24A 108.7 . .
O12 C24 H24B 108.7 . .
C23 C24 H24B 108.7 . .
H24A C24 H24B 107.6 . .
O13 C25 C23 112.0(10) . .
O13 C25 H25A 109.2 . .
C23 C25 H25A 109.2 . .
O13 C25 H25B 109.2 . .
C23 C25 H25B 109.2 . .
H25A C25 H25B 107.9 . .
O14 C26 C23 113.4(10) . .
O14 C26 H26A 108.9 . .
C23 C26 H26A 108.9 . .
O14 C26 H26B 108.9 . .
C23 C26 H26B 108.9 . .
H26A C26 H26B 107.7 . .
O15 C27 O16 127.4(13) . .
O15 C27 C28 114.9(12) . .
O16 C27 C28 117.7(12) . .
C27 C28 H28A 109.5 . .
C27 C28 H28B 109.5 . .
H28A C28 H28B 109.5 . .
C27 C28 H28C 109.5 . .
H28A C28 H28C 109.5 . .
H28B C28 H28C 109.5 . .
O17 C29 O18 128.2(12) . .
O17 C29 C30 116.2(14) . .
O18 C29 C30 115.6(13) . .
C29 C30 H30A 109.5 . .
C29 C30 H30B 109.5 . .
H30A C30 H30B 109.5 . .
C29 C30 H30C 109.5 . .
H30A C30 H30C 109.5 . .
H30B C30 H30C 109.5 . .
O19 C31 O20 122.8(12) . .
O19 C31 C32 121.2(12) . .
O20 C31 C32 116.0(10) . .
C31 C32 H32A 109.5 . .
C31 C32 H32B 109.5 . .
H32A C32 H32B 109.5 . .
C31 C32 H32C 109.5 . .
H32A C32 H32C 109.5 . .
H32B C32 H32C 109.5 . .
O21 C33 O22 125.4(12) . .
O21 C33 C34 118.7(12) . .
O22 C33 C34 115.9(12) . .
C33 C34 H34A 109.5 . .
C33 C34 H34B 109.5 . .
H34A C34 H34B 109.5 . .
C33 C34 H34C 109.5 . .
H34A C34 H34C 109.5 . .
H34B C34 H34C 109.5 . .
O23 C35 O24 126.6(11) . .
O23 C35 C36 118.3(11) . .
O24 C35 C36 115.0(11) . .
C35 C36 H36A 109.5 . .
C35 C36 H36B 109.5 . .
H36A C36 H36B 109.5 . .
C35 C36 H36C 109.5 . .
H36A C36 H36C 109.5 . .
H36B C36 H36C 109.5 . .
O26 C37 O25 127.0(11) . .
O26 C37 C38 116.4(12) . .
O25 C37 C38 116.5(12) . .
C37 C38 H38A 109.5 . .
C37 C38 H38B 109.5 . .
H38A C38 H38B 109.5 . .
C37 C38 H38C 109.5 . .
H38A C38 H38C 109.5 . .
H38B C38 H38C 109.5 . .
O28 C39 O27 125.5(13) . .
O28 C39 C40 113.2(13) . .
O27 C39 C40 121.2(12) . .
C39 C40 H40A 109.5 . .
C39 C40 H40B 109.5 . .
H40A C40 H40B 109.5 . .
C39 C40 H40C 109.5 . .
H40A C40 H40C 109.5 . .
H40B C40 H40C 109.5 . .
O29 C41 H41A 109.5 . .
O29 C41 H41B 109.5 . .
H41A C41 H41B 109.5 . .
O29 C41 H41C 109.5 . .
H41A C41 H41C 109.5 . .
H41B C41 H41C 109.5 . .
O30 C42 H42A 109.5 . .
O30 C42 H42B 109.5 . .
H42A C42 H42B 109.5 . .
O30 C42 H42C 109.5 . .
H42A C42 H42C 109.5 . .
H42B C42 H42C 109.5 . .
O31 C43 H43A 109.5 . .
O31 C43 H43B 109.5 . .
H43A C43 H43B 109.5 . .
O31 C43 H43C 109.5 . .
H43A C43 H43C 109.5 . .
H43B C43 H43C 109.5 . .
O32 C44 H44A 109.5 . .
O32 C44 H44B 109.5 . .
H44A C44 H44B 109.5 . .
O32 C44 H44C 109.5 . .
H44A C44 H44C 109.5 . .
H44B C44 H44C 109.5 . .
O33 C45 H45A 109.5 . .
O33 C45 H45B 109.5 . .
H45A C45 H45B 109.5 . .
O33 C45 H45C 109.5 . .
H45A C45 H45C 109.5 . .
H45B C45 H45C 109.5 . .
O34 C46 H46A 109.5 . .
O34 C46 H46B 109.5 . .
H46A C46 H46B 109.5 . .
O34 C46 H46C 109.5 . .
H46A C46 H46C 109.5 . .
H46B C46 H46C 109.5 . .
O35 C47 H47A 109.5 . .
O35 C47 H47B 109.5 . .
H47A C47 H47B 109.5 . .
O35 C47 H47C 109.5 . .
H47A C47 H47C 109.5 . .
H47B C47 H47C 109.5 . .
C49 C48 N1 110.4(11) . .
C49 C48 H48 124.8 . .
N1 C48 H48 124.8 . .
C48 C49 N2 105.8(11) . .
C48 C49 H49 127.1 . .
N2 C49 H49 127.1 . .
N2 C50 N1 113.3(11) . .
N2 C50 H50 123.4 . .
N1 C50 H50 123.4 . .
O39 C51 H51A 109.5 . .
O39 C51 H51B 109.5 . .
H51A C51 H51B 109.5 . .
O39 C51 H51C 109.5 . .
H51A C51 H51C 109.5 . .
H51B C51 H51C 109.5 . .
O36 Mn1 O12 171.7(3) . .
O36 Mn1 O25 95.3(3) . .
O12 Mn1 O25 91.4(3) . .
O36 Mn1 O35 92.9(3) . .
O12 Mn1 O35 79.7(3) . .
O25 Mn1 O35 167.9(3) . .
O36 Mn1 O20 94.1(3) . .
O12 Mn1 O20 90.3(3) . .
O25 Mn1 O20 93.0(3) . .
O35 Mn1 O20 95.2(3) . .
O36 Mn1 O14 90.0(3) . .
O12 Mn1 O14 85.2(3) . .
O25 Mn1 O14 90.4(3) . .
O35 Mn1 O14 80.8(3) . .
O20 Mn1 O14 174.5(3) . .
O36 Mn1 Mn6 135.0(2) . .
O12 Mn1 Mn6 37.7(2) . .
O25 Mn1 Mn6 129.0(2) . .
O35 Mn1 Mn6 42.0(2) . .
O20 Mn1 Mn6 91.6(2) . .
O14 Mn1 Mn6 82.87(19) . .
O36 Mn1 Mn2 89.3(2) . .
O12 Mn1 Mn2 82.9(2) . .
O25 Mn1 Mn2 126.8(2) . .
O35 Mn1 Mn2 44.4(2) . .
O20 Mn1 Mn2 139.6(2) . .
O14 Mn1 Mn2 36.55(19) . .
Mn6 Mn1 Mn2 59.63(6) . .
O37 Mn2 O14 89.5(3) . .
O37 Mn2 O13 176.4(3) . .
O14 Mn2 O13 88.9(3) . .
O37 Mn2 O24 92.0(3) . .
O14 Mn2 O24 165.8(3) . .
O13 Mn2 O24 88.8(3) . .
O37 Mn2 O15 95.4(3) . .
O14 Mn2 O15 95.9(3) . .
O13 Mn2 O15 88.0(3) . .
O24 Mn2 O15 98.0(3) . .
O37 Mn2 O35 99.1(3) . .
O14 Mn2 O35 80.6(3) . .
O13 Mn2 O35 77.4(3) . .
O24 Mn2 O35 85.2(3) . .
O15 Mn2 O35 165.0(3) . .
O37 Mn2 Mn6 141.6(2) . .
O14 Mn2 Mn6 86.3(2) . .
O13 Mn2 Mn6 35.0(2) . .
O24 Mn2 Mn6 83.7(2) . .
O15 Mn2 Mn6 123.0(2) . .
O35 Mn2 Mn6 42.54(18) . .
O37 Mn2 Mn1 93.3(2) . .
O14 Mn2 Mn1 41.6(2) . .
O13 Mn2 Mn1 83.3(2) . .
O24 Mn2 Mn1 124.2(2) . .
O15 Mn2 Mn1 136.5(2) . .
O35 Mn2 Mn1 39.12(18) . .
Mn6 Mn2 Mn1 59.56(5) . .
O37 Mn2 Mn4 28.7(2) . .
O14 Mn2 Mn4 109.1(2) . .
O13 Mn2 Mn4 154.7(2) . .
O24 Mn2 Mn4 77.9(2) . .
O15 Mn2 Mn4 73.0(2) . .
O35 Mn2 Mn4 121.9(2) . .
Mn6 Mn2 Mn4 157.42(8) . .
Mn1 Mn2 Mn4 121.91(7) . .
O38 Mn3 O3 174.8(3) . .
O38 Mn3 O21 93.3(3) . .
O3 Mn3 O21 88.8(3) . .
O38 Mn3 O2 89.1(3) . .
O3 Mn3 O2 87.8(3) . .
O21 Mn3 O2 165.8(3) . .
O38 Mn3 O18 97.3(3) . .
O3 Mn3 O18 87.3(3) . .
O21 Mn3 O18 92.8(4) . .
O2 Mn3 O18 100.8(3) . .
O38 Mn3 O33 99.4(3) . .
O3 Mn3 O33 76.0(3) . .
O21 Mn3 O33 87.3(3) . .
O2 Mn3 O33 78.6(3) . .
O18 Mn3 O33 163.3(3) . .
O38 Mn3 Mn7 138.6(2) . .
O3 Mn3 Mn7 36.9(2) . .
O21 Mn3 Mn7 84.8(3) . .
O2 Mn3 Mn7 84.2(2) . .
O18 Mn3 Mn7 124.1(2) . .
O33 Mn3 Mn7 39.22(19) . .
O38 Mn3 Mn5 29.2(2) . .
O3 Mn3 Mn5 155.8(2) . .
O21 Mn3 Mn5 75.9(3) . .
O2 Mn3 Mn5 111.4(2) . .
O18 Mn3 Mn5 75.1(2) . .
O33 Mn3 Mn5 121.0(2) . .
Mn7 Mn3 Mn5 153.85(7) . .
O38 Mn3 Mn8 92.2(2) . .
O3 Mn3 Mn8 82.9(2) . .
O21 Mn3 Mn8 130.3(3) . .
O2 Mn3 Mn8 35.6(2) . .
O18 Mn3 Mn8 135.2(3) . .
O33 Mn3 Mn8 43.2(2) . .
Mn7 Mn3 Mn8 60.08(6) . .
Mn5 Mn3 Mn8 121.31(7) . .
O37 Mn4 O7 172.3(3) . .
O37 Mn4 O23 93.4(3) . .
O7 Mn4 O23 85.6(3) . .
O37 Mn4 O9 91.9(3) . .
O7 Mn4 O9 88.4(3) . .
O23 Mn4 O9 172.1(3) . .
O37 Mn4 O16 96.9(3) . .
O7 Mn4 O16 90.8(3) . .
O23 Mn4 O16 93.7(3) . .
O9 Mn4 O16 91.6(3) . .
O37 Mn4 O34 94.7(3) . .
O7 Mn4 O34 77.7(3) . .
O23 Mn4 O34 92.1(3) . .
O9 Mn4 O34 81.5(3) . .
O16 Mn4 O34 166.7(3) . .
O37 Mn4 Mn11 133.3(3) . .
O7 Mn4 Mn11 39.0(2) . .
O23 Mn4 Mn11 87.2(2) . .
O9 Mn4 Mn11 84.9(2) . .
O16 Mn4 Mn11 129.7(2) . .
O34 Mn4 Mn11 38.73(19) . .
O37 Mn4 Mn5 91.4(2) . .
O7 Mn4 Mn5 84.2(2) . .
O23 Mn4 Mn5 136.8(2) . .
O9 Mn4 Mn5 37.0(2) . .
O16 Mn4 Mn5 128.3(2) . .
O34 Mn4 Mn5 44.7(2) . .
Mn11 Mn4 Mn5 59.61(6) . .
O37 Mn4 Mn2 28.9(2) . .
O7 Mn4 Mn2 154.9(2) . .
O23 Mn4 Mn2 73.0(2) . .
O9 Mn4 Mn2 114.0(2) . .
O16 Mn4 Mn2 78.2(2) . .
O34 Mn4 Mn2 115.0(2) . .
Mn11 Mn4 Mn2 147.53(8) . .
Mn5 Mn4 Mn2 120.32(7) . .
O38 Mn5 O8 169.3(3) . .
O38 Mn5 O9 92.0(3) . .
O8 Mn5 O9 87.7(3) . .
O38 Mn5 O22 93.2(3) . .
O8 Mn5 O22 86.1(3) . .
O9 Mn5 O22 171.8(3) . .
O38 Mn5 O17 98.5(3) . .
O8 Mn5 O17 92.2(3) . .
O9 Mn5 O17 94.0(3) . .
O22 Mn5 O17 91.6(4) . .
O38 Mn5 O34 92.1(3) . .
O8 Mn5 O34 77.2(3) . .
O9 Mn5 O34 80.8(3) . .
O22 Mn5 O34 92.6(3) . .
O17 Mn5 O34 168.3(3) . .
O38 Mn5 Mn11 130.9(2) . .
O8 Mn5 Mn11 38.4(2) . .
O9 Mn5 Mn11 86.2(2) . .
O22 Mn5 Mn11 85.6(3) . .
O17 Mn5 Mn11 130.6(2) . .
O34 Mn5 Mn11 39.11(18) . .
O38 Mn5 Mn4 89.9(2) . .
O8 Mn5 Mn4 83.1(2) . .
O9 Mn5 Mn4 38.6(2) . .
O22 Mn5 Mn4 134.9(3) . .
O17 Mn5 Mn4 132.3(3) . .
O34 Mn5 Mn4 42.4(2) . .
Mn11 Mn5 Mn4 59.70(6) . .
O38 Mn5 Mn3 28.9(2) . .
O8 Mn5 Mn3 157.0(2) . .
O9 Mn5 Mn3 113.6(2) . .
O22 Mn5 Mn3 73.5(2) . .
O17 Mn5 Mn3 78.2(2) . .
O34 Mn5 Mn3 113.4(2) . .
Mn11 Mn5 Mn3 145.49(8) . .
Mn4 Mn5 Mn3 118.78(7) . .
O32 Mn6 O13 172.5(3) . .
O32 Mn6 O31 80.9(3) . .
O13 Mn6 O31 92.5(3) . .
O32 Mn6 O12 98.3(3) . .
O13 Mn6 O12 88.2(3) . .
O31 Mn6 O12 179.0(3) . .
O32 Mn6 O35 96.4(3) . .
O13 Mn6 O35 81.6(3) . .
O31 Mn6 O35 102.8(3) . .
O12 Mn6 O35 76.7(3) . .
O32 Mn6 O11 90.7(3) . .
O13 Mn6 O11 92.4(3) . .
O31 Mn6 O11 86.7(3) . .
O12 Mn6 O11 93.9(3) . .
O35 Mn6 O11 168.9(3) . .
O32 Mn6 Mn9 45.0(2) . .
O13 Mn6 Mn9 129.4(2) . .
O31 Mn6 Mn9 38.2(2) . .
O12 Mn6 Mn9 141.3(2) . .
O35 Mn6 Mn9 113.3(2) . .
O11 Mn6 Mn9 77.7(2) . .
O32 Mn6 Mn1 97.6(2) . .
O13 Mn6 Mn1 85.4(2) . .
O31 Mn6 Mn1 142.2(2) . .
O12 Mn6 Mn1 37.2(2) . .
O35 Mn6 Mn1 39.49(19) . .
O11 Mn6 Mn1 131.1(2) . .
Mn9 Mn6 Mn1 137.48(8) . .
O32 Mn6 Mn2 140.5(2) . .
O13 Mn6 Mn2 36.3(2) . .
O31 Mn6 Mn2 96.7(2) . .
O12 Mn6 Mn2 83.6(2) . .
O35 Mn6 Mn2 45.4(2) . .
O11 Mn6 Mn2 128.6(2) . .
Mn9 Mn6 Mn2 131.10(8) . .
Mn1 Mn6 Mn2 60.81(6) . .
O29 Mn7 O3 173.0(3) . .
O29 Mn7 O33 95.0(3) . .
O3 Mn7 O33 83.0(3) . .
O29 Mn7 O28 92.3(3) . 5_665
O3 Mn7 O28 90.4(3) . 5_665
O33 Mn7 O28 170.4(4) . 5_665
O29 Mn7 O1 98.6(3) . .
O3 Mn7 O1 87.7(3) . .
O33 Mn7 O1 80.1(3) . .
O28 Mn7 O1 92.7(3) 5_665 .
O29 Mn7 O30 75.6(3) . .
O3 Mn7 O30 97.9(3) . .
O33 Mn7 O30 96.7(3) . .
O28 Mn7 O30 91.1(3) 5_665 .
O1 Mn7 O30 173.2(3) . .
O29 Mn7 Mn9 40.2(2) . 5_665
O3 Mn7 Mn9 134.1(2) . 5_665
O33 Mn7 Mn9 107.7(2) . 5_665
O28 Mn7 Mn9 81.9(3) 5_665 5_665
O1 Mn7 Mn9 137.5(2) . 5_665
O30 Mn7 Mn9 37.8(2) . 5_665
O29 Mn7 Mn3 139.4(2) . .
O3 Mn7 Mn3 37.7(2) . .
O33 Mn7 Mn3 45.5(2) . .
O28 Mn7 Mn3 128.0(3) 5_665 .
O1 Mn7 Mn3 85.3(2) . .
O30 Mn7 Mn3 96.8(2) . .
Mn9 Mn7 Mn3 130.57(8) 5_665 .
O29 Mn7 Mn8 98.0(2) . .
O3 Mn7 Mn8 85.2(2) . .
O33 Mn7 Mn8 43.8(2) . .
O28 Mn7 Mn8 128.8(3) 5_665 .
O1 Mn7 Mn8 36.3(2) . .
O30 Mn7 Mn8 140.0(2) . .
Mn9 Mn7 Mn8 133.58(8) 5_665 .
Mn3 Mn7 Mn8 62.24(6) . .
O36 Mn8 O1 174.9(3) . .
O36 Mn8 O2 87.5(3) . .
O1 Mn8 O2 87.9(3) . .
O36 Mn8 O19 94.0(3) . .
O1 Mn8 O19 90.1(3) . .
O2 Mn8 O19 169.0(3) . .
O36 Mn8 O26 93.6(3) . .
O1 Mn8 O26 89.2(3) . .
O2 Mn8 O26 97.2(3) . .
O19 Mn8 O26 93.6(3) . .
O36 Mn8 O33 99.0(3) . .
O1 Mn8 O33 77.9(3) . .
O2 Mn8 O33 78.8(3) . .
O19 Mn8 O33 90.2(3) . .
O26 Mn8 O33 166.5(3) . .
O36 Mn8 Mn7 136.7(2) . .
O1 Mn8 Mn7 40.1(2) . .
O2 Mn8 Mn7 82.3(2) . .
O19 Mn8 Mn7 89.2(2) . .
O26 Mn8 Mn7 129.3(2) . .
O33 Mn8 Mn7 37.77(19) . .
O36 Mn8 Mn3 90.9(2) . .
O1 Mn8 Mn3 84.0(2) . .
O2 Mn8 Mn3 36.0(2) . .
O19 Mn8 Mn3 133.1(3) . .
O26 Mn8 Mn3 132.6(3) . .
O33 Mn8 Mn3 43.0(2) . .
Mn7 Mn8 Mn3 57.68(5) . .
O30 Mn9 O31 171.3(3) 5_665 .
O30 Mn9 O29 80.7(3) 5_665 5_665
O31 Mn9 O29 93.7(3) . 5_665
O30 Mn9 O10 94.1(3) 5_665 .
O31 Mn9 O10 92.3(3) . .
O29 Mn9 O10 171.2(3) 5_665 .
O30 Mn9 O32 97.1(3) 5_665 .
O31 Mn9 O32 76.9(3) . .
O29 Mn9 O32 96.8(3) 5_665 .
O10 Mn9 O32 90.8(3) . .
O30 Mn9 O27 90.7(3) 5_665 .
O31 Mn9 O27 95.7(3) . .
O29 Mn9 O27 87.7(3) 5_665 .
O10 Mn9 O27 85.4(3) . .
O32 Mn9 O27 171.6(3) . .
O30 Mn9 Mn6 134.9(3) 5_665 .
O31 Mn9 Mn6 40.5(2) . .
O29 Mn9 Mn6 106.5(2) 5_665 .
O10 Mn9 Mn6 82.2(2) . .
O32 Mn9 Mn6 38.5(2) . .
O27 Mn9 Mn6 133.3(2) . .
O30 Mn9 Mn7 45.0(2) 5_665 5_665
O31 Mn9 Mn7 130.9(2) . 5_665
O29 Mn9 Mn7 38.2(2) 5_665 5_665
O10 Mn9 Mn7 134.5(2) . 5_665
O32 Mn9 Mn7 110.2(2) . 5_665
O27 Mn9 Mn7 77.6(2) . 5_665
Mn6 Mn9 Mn7 138.50(8) . 5_665
O36 Mn10 O37 103.1(3) . .
O36 Mn10 O38 105.7(3) . .
O37 Mn10 O38 99.9(3) . .
O36 Mn10 N1 114.5(3) . .
O37 Mn10 N1 121.5(3) . .
O38 Mn10 N1 110.2(3) . .
O6 Mn11 O4 93.3(4) . .
O6 Mn11 O5 93.0(4) . .
O4 Mn11 O5 92.6(4) . .
O6 Mn11 O34 171.1(4) . .
O4 Mn11 O34 91.4(3) . .
O5 Mn11 O34 94.3(3) . .
O6 Mn11 O8 94.0(3) . .
O4 Mn11 O8 172.4(3) . .
O5 Mn11 O8 89.1(3) . .
O34 Mn11 O8 81.2(3) . .
O6 Mn11 O7 93.5(3) . .
O4 Mn11 O7 92.4(3) . .
O5 Mn11 O7 171.5(3) . .
O34 Mn11 O7 78.7(3) . .
O8 Mn11 O7 85.0(3) . .
O6 Mn11 Mn5 130.3(3) . .
O4 Mn11 Mn5 136.3(3) . .
O5 Mn11 Mn5 88.3(3) . .
O34 Mn11 Mn5 45.1(2) . .
O8 Mn11 Mn5 36.3(2) . .
O7 Mn11 Mn5 83.4(2) . .
O6 Mn11 Mn4 129.9(3) . .
O4 Mn11 Mn4 91.1(3) . .
O5 Mn11 Mn4 136.6(3) . .
O34 Mn11 Mn4 42.3(2) . .
O8 Mn11 Mn4 82.6(2) . .
O7 Mn11 Mn4 36.4(2) . .
Mn5 Mn11 Mn4 60.69(6) . .
C50 N1 C48 104.0(10) . .
C50 N1 Mn10 127.9(9) . .
C48 N1 Mn10 126.1(8) . .
C50 N2 C49 106.4(11) . .
C4 O1 Mn8 118.7(7) . .
C4 O1 Mn7 115.4(6) . .
Mn8 O1 Mn7 103.6(3) . .
C6 O2 Mn8 118.0(7) . .
C6 O2 Mn3 115.3(6) . .
Mn8 O2 Mn3 108.5(4) . .
C5 O3 Mn7 121.9(7) . .
C5 O3 Mn3 116.2(7) . .
Mn7 O3 Mn3 105.4(3) . .
C10 O4 Mn11 120.0(7) . .
C11 O5 Mn11 119.6(9) . .
C12 O6 Mn11 116.9(8) . .
C16 O7 Mn4 119.2(7) . .
C16 O7 Mn11 117.5(7) . .
Mn4 O7 Mn11 104.5(3) . .
C17 O8 Mn5 119.7(7) . .
C17 O8 Mn11 117.8(7) . .
Mn5 O8 Mn11 105.3(3) . .
C18 O9 Mn5 116.9(7) . .
C18 O9 Mn4 117.0(7) . .
Mn5 O9 Mn4 104.4(3) . .
C19 O10 Mn9 127.5(8) . .
C19 O11 Mn6 124.3(8) . .
C24 O12 Mn1 121.3(7) . .
C24 O12 Mn6 116.9(7) . .
Mn1 O12 Mn6 105.0(3) . .
C25 O13 Mn6 115.7(7) . .
C25 O13 Mn2 118.8(6) . .
Mn6 O13 Mn2 108.6(4) . .
C26 O14 Mn2 118.4(7) . .
C26 O14 Mn1 116.9(7) . .
Mn2 O14 Mn1 101.8(3) . .
C27 O15 Mn2 129.0(9) . .
C27 O16 Mn4 127.4(8) . .
C29 O17 Mn5 124.7(9) . .
C29 O18 Mn3 132.5(8) . .
C31 O19 Mn8 132.2(9) . .
C31 O20 Mn1 131.9(8) . .
C33 O21 Mn3 130.3(9) . .
C33 O22 Mn5 133.2(8) . .
C35 O23 Mn4 128.3(8) . .
C35 O24 Mn2 126.8(8) . .
C37 O25 Mn1 126.9(8) . .
C37 O26 Mn8 132.5(8) . .
C39 O27 Mn9 125.2(8) . .
C39 O28 Mn7 129.5(9) . 5_665
C41 O29 Mn7 119.5(7) . .
C41 O29 Mn9 121.8(7) . 5_665
Mn7 O29 Mn9 101.6(3) . 5_665
C42 O30 Mn9 121.1(7) . 5_665
C42 O30 Mn7 123.2(7) . .
Mn9 O30 Mn7 97.2(3) 5_665 .
C43 O31 Mn9 121.1(7) . .
C43 O31 Mn6 122.5(7) . .
Mn9 O31 Mn6 101.3(3) . .
C44 O32 Mn6 121.4(7) . .
C44 O32 Mn9 121.3(6) . .
Mn6 O32 Mn9 96.5(3) . .
C45 O33 Mn7 122.1(7) . .
C45 O33 Mn3 121.3(7) . .
Mn7 O33 Mn3 95.3(3) . .
C45 O33 Mn8 119.6(7) . .
Mn7 O33 Mn8 98.4(3) . .
Mn3 O33 Mn8 93.8(3) . .
C46 O34 Mn11 119.6(6) . .
C46 O34 Mn4 122.0(6) . .
Mn11 O34 Mn4 99.0(3) . .
C46 O34 Mn5 121.3(7) . .
Mn11 O34 Mn5 95.8(3) . .
Mn4 O34 Mn5 92.9(3) . .
C47 O35 Mn1 121.6(6) . .
C47 O35 Mn6 120.4(6) . .
Mn1 O35 Mn6 98.5(3) . .
C47 O35 Mn2 121.3(6) . .
Mn1 O35 Mn2 96.5(3) . .
Mn6 O35 Mn2 92.1(3) . .
Mn1 O36 Mn8 122.8(4) . .
Mn1 O36 Mn10 114.6(4) . .
Mn8 O36 Mn10 114.2(3) . .
Mn4 O37 Mn2 122.4(4) . .
Mn4 O37 Mn10 117.2(3) . .
Mn2 O37 Mn10 113.9(3) . .
Mn3 O38 Mn5 121.9(4) . .
Mn3 O38 Mn10 113.2(3) . .
Mn5 O38 Mn10 116.9(4) . .
C51 O39 H39 109.5 . .

loop_
_geom_bond_atom_site_label_1
_geom_bond_atom_site_label_2
_geom_bond_distance
_geom_bond_site_symmetry_2
C1 C2 1.468(18) .
C1 H1A 0.9800 .
C1 H1B 0.9800 .
C1 H1C 0.9800 .
C2 C3 1.503(15) .
C2 H2A 0.9900 .
C2 H2B 0.9900 .
C3 C6 1.509(16) .
C3 C4 1.521(17) .
C3 C5 1.564(16) .
C4 O1 1.445(13) .
C4 H4A 0.9900 .
C4 H4B 0.9900 .
C5 O3 1.458(12) .
C5 H5A 0.9900 .
C5 H5B 0.9900 .
C6 O2 1.442(12) .
C6 H6A 0.9900 .
C6 H6B 0.9900 .
C7 C8 1.54(2) .
C7 H7A 0.9800 .
C7 H7B 0.9800 .
C7 H7C 0.9800 .
C8 C9 1.529(18) .
C8 H8A 0.9900 .
C8 H8B 0.9900 .
C9 C11 1.544(19) .
C9 C10 1.587(18) .
C9 C12 1.594(19) .
C10 O4 1.373(13) .
C10 H10A 0.9900 .
C10 H10B 0.9900 .
C11 O5 1.365(14) .
C11 H11A 0.9900 .
C11 H11B 0.9900 .
C12 O6 1.377(14) .
C12 H12A 0.9900 .
C12 H12B 0.9900 .
C13 C14 1.542(16) .
C13 H13A 0.9800 .
C13 H13B 0.9800 .
C13 H13C 0.9800 .
C14 C15 1.528(15) .
C14 H14A 0.9900 .
C14 H14B 0.9900 .
C15 C18 1.475(15) .
C15 C17 1.523(16) .
C15 C16 1.533(16) .
C16 O7 1.427(13) .
C16 H16A 0.9900 .
C16 H16B 0.9900 .
C17 O8 1.426(13) .
C17 H17A 0.9900 .
C17 H17B 0.9900 .
C18 O9 1.435(12) .
C18 H18A 0.9900 .
C18 H18B 0.9900 .
C19 O10 1.248(16) .
C19 O11 1.293(15) .
C19 C20 1.513(17) .
C20 H20A 0.9800 .
C20 H20B 0.9800 .
C20 H20C 0.9800 .
C21 C22 1.590(18) .
C21 H21A 0.9800 .
C21 H21B 0.9800 .
C21 H21C 0.9800 .
C22 C23 1.567(16) .
C22 H22A 0.9900 .
C22 H22B 0.9900 .
C23 C24 1.491(16) .
C23 C25 1.524(15) .
C23 C26 1.576(15) .
C24 O12 1.380(12) .
C24 H24A 0.9900 .
C24 H24B 0.9900 .
C25 O13 1.430(12) .
C25 H25A 0.9900 .
C25 H25B 0.9900 .
C26 O14 1.428(13) .
C26 H26A 0.9900 .
C26 H26B 0.9900 .
C27 O15 1.222(13) .
C27 O16 1.231(14) .
C27 C28 1.546(17) .
C28 H28A 0.9800 .
C28 H28B 0.9800 .
C28 H28C 0.9800 .
C29 O17 1.236(15) .
C29 O18 1.259(15) .
C29 C30 1.531(17) .
C30 H30A 0.9800 .
C30 H30B 0.9800 .
C30 H30C 0.9800 .
C31 O19 1.238(12) .
C31 O20 1.269(13) .
C31 C32 1.478(16) .
C32 H32A 0.9800 .
C32 H32B 0.9800 .
C32 H32C 0.9800 .
C33 O21 1.207(13) .
C33 O22 1.235(14) .
C33 C34 1.471(17) .
C34 H34A 0.9800 .
C34 H34B 0.9800 .
C34 H34C 0.9800 .
C35 O23 1.260(13) .
C35 O24 1.263(13) .
C35 C36 1.500(16) .
C36 H36A 0.9800 .
C36 H36B 0.9800 .
C36 H36C 0.9800 .
C37 O26 1.206(14) .
C37 O25 1.289(14) .
C37 C38 1.475(16) .
C38 H38A 0.9800 .
C38 H38B 0.9800 .
C38 H38C 0.9800 .
C39 O28 1.262(15) .
C39 O27 1.289(15) .
C39 C40 1.568(17) .
C40 H40A 0.9800 .
C40 H40B 0.9800 .
C40 H40C 0.9800 .
C41 O29 1.415(12) .
C41 H41A 0.9800 .
C41 H41B 0.9800 .
C41 H41C 0.9800 .
C42 O30 1.419(11) .
C42 H42A 0.9800 .
C42 H42B 0.9800 .
C42 H42C 0.9800 .
C43 O31 1.409(12) .
C43 H43A 0.9800 .
C43 H43B 0.9800 .
C43 H43C 0.9800 .
C44 O32 1.438(12) .
C44 H44A 0.9800 .
C44 H44B 0.9800 .
C44 H44C 0.9800 .
C45 O33 1.445(12) .
C45 H45A 0.9800 .
C45 H45B 0.9800 .
C45 H45C 0.9800 .
C46 O34 1.432(12) .
C46 H46A 0.9800 .
C46 H46B 0.9800 .
C46 H46C 0.9800 .
C47 O35 1.466(12) .
C47 H47A 0.9800 .
C47 H47B 0.9800 .
C47 H47C 0.9800 .
C48 C49 1.343(16) .
C48 N1 1.385(14) .
C48 H48 0.9500 .
C49 N2 1.399(15) .
C49 H49 0.9500 .
C50 N2 1.315(14) .
C50 N1 1.328(14) .
C50 H50 0.9500 .
C51 O39 1.450(15) .
C51 H51A 0.9800 .
C51 H51B 0.9800 .
C51 H51C 0.9800 .
Mn1 O36 1.850(7) .
Mn1 O12 1.971(7) .
Mn1 O25 2.013(8) .
Mn1 O35 2.022(7) .
Mn1 O20 2.117(8) .
Mn1 O14 2.161(8) .
Mn1 Mn6 3.145(3) .
Mn1 Mn2 3.184(3) .
Mn2 O37 1.836(7) .
Mn2 O14 1.938(7) .
Mn2 O13 1.968(7) .
Mn2 O24 1.985(8) .
Mn2 O15 2.124(8) .
Mn2 O35 2.242(8) .
Mn2 Mn6 3.147(3) .
Mn2 Mn4 3.209(3) .
Mn3 O38 1.824(7) .
Mn3 O3 1.959(7) .
Mn3 O21 2.000(8) .
Mn3 O2 2.003(7) .
Mn3 O18 2.072(8) .
Mn3 O33 2.213(8) .
Mn3 Mn7 3.090(3) .
Mn3 Mn5 3.207(3) .
Mn3 Mn8 3.235(3) .
Mn4 O37 1.825(7) .
Mn4 O7 1.925(7) .
Mn4 O23 2.035(8) .
Mn4 O9 2.043(8) .
Mn4 O16 2.046(8) .
Mn4 O34 2.138(8) .
Mn4 Mn11 3.138(3) .
Mn4 Mn5 3.169(3) .
Mn5 O38 1.843(7) .
Mn5 O8 1.925(7) .
Mn5 O9 1.968(8) .
Mn5 O22 1.983(9) .
Mn5 O17 2.139(8) .
Mn5 O34 2.232(7) .
Mn5 Mn11 3.134(3) .
Mn6 O32 1.881(8) .
Mn6 O13 1.907(7) .
Mn6 O31 1.988(8) .
Mn6 O12 1.992(7) .
Mn6 O35 2.129(7) .
Mn6 O11 2.152(8) .
Mn6 Mn9 3.002(3) .
Mn7 O29 1.898(8) .
Mn7 O3 1.925(8) .
Mn7 O33 1.962(8) .
Mn7 O28 1.985(8) 5_665
Mn7 O1 2.100(8) .
Mn7 O30 2.146(8) .
Mn7 Mn9 3.009(3) 5_665
Mn7 Mn8 3.169(3) .
Mn8 O36 1.852(7) .
Mn8 O1 1.930(7) .
Mn8 O2 1.984(8) .
Mn8 O19 1.990(8) .
Mn8 O26 2.107(8) .
Mn8 O33 2.219(7) .
Mn9 O30 1.857(8) 5_665
Mn9 O31 1.892(8) .
Mn9 O29 1.983(8) 5_665
Mn9 O10 1.983(8) .
Mn9 O32 2.136(7) .
Mn9 O27 2.172(8) .
Mn9 Mn7 3.009(3) 5_665
Mn10 O36 2.081(7) .
Mn10 O37 2.097(7) .
Mn10 O38 2.102(7) .
Mn10 N1 2.134(9) .
Mn11 O6 1.839(8) .
Mn11 O4 1.841(8) .
Mn11 O5 1.880(9) .
Mn11 O34 1.987(7) .
Mn11 O8 2.017(7) .
Mn11 O7 2.042(8) .
O28 Mn7 1.985(8) 5_665
O29 Mn9 1.983(8) 5_665
O30 Mn9 1.857(8) 5_665
O39 H39 0.8400 .

loop_
_geom_hbond_atom_site_label_D
_geom_hbond_atom_site_label_H
_geom_hbond_atom_site_label_A
_geom_hbond_distance_DH
_geom_hbond_distance_HA
_geom_hbond_distance_DA
_geom_hbond_angle_DHA
O39 H39 O5 0.84 2.16 2.860(13) 141.0
O39 H39 O22 0.84 2.52 3.216(13) 140.3
O39 H39 O8 0.84 2.65 3.076(13) 113.4

loop_
_geom_torsion_atom_site_label_1
_geom_torsion_atom_site_label_2
_geom_torsion_atom_site_label_3
_geom_torsion_atom_site_label_4
_geom_torsion
_geom_torsion_site_symmetry_1
_geom_torsion_site_symmetry_4
C1 C2 C3 C6 -61.7(16) . .
C1 C2 C3 C4 178.9(12) . .
C1 C2 C3 C5 59.9(16) . .
C2 C3 C4 O1 177.8(10) . .
C6 C3 C4 O1 58.8(14) . .
C5 C3 C4 O1 -64.1(13) . .
C2 C3 C5 O3 177.0(10) . .
C6 C3 C5 O3 -62.0(13) . .
C4 C3 C5 O3 60.8(13) . .
C2 C3 C6 O2 -176.4(10) . .
C4 C3 C6 O2 -59.9(13) . .
C5 C3 C6 O2 62.9(13) . .
C7 C8 C9 C11 168.3(13) . .
C7 C8 C9 C10 48.1(19) . .
C7 C8 C9 C12 -72.6(18) . .
C8 C9 C10 O4 168.0(12) . .
C11 C9 C10 O4 49.5(16) . .
C12 C9 C10 O4 -67.5(15) . .
C8 C9 C11 O5 171.2(12) . .
C10 C9 C11 O5 -68.3(16) . .
C12 C9 C11 O5 48.3(16) . .
C8 C9 C12 O6 170.4(13) . .
C11 C9 C12 O6 -70.6(16) . .
C10 C9 C12 O6 47.8(16) . .
C13 C14 C15 C18 179.3(11) . .
C13 C14 C15 C17 61.0(15) . .
C13 C14 C15 C16 -57.0(14) . .
C18 C15 C16 O7 -56.8(14) . .
C17 C15 C16 O7 63.8(12) . .
C14 C15 C16 O7 -175.8(9) . .
C18 C15 C17 O8 59.7(13) . .
C14 C15 C17 O8 176.4(9) . .
C16 C15 C17 O8 -64.2(12) . .
C17 C15 C18 O9 -62.6(13) . .
C14 C15 C18 O9 177.8(10) . .
C16 C15 C18 O9 57.0(14) . .
C21 C22 C23 C24 -65.1(14) . .
C21 C22 C23 C25 59.9(15) . .
C21 C22 C23 C26 175.8(11) . .
C25 C23 C24 O12 58.4(13) . .
C22 C23 C24 O12 -179.2(9) . .
C26 C23 C24 O12 -64.3(12) . .
C24 C23 C25 O13 -60.2(13) . .
C22 C23 C25 O13 176.7(9) . .
C26 C23 C25 O13 63.7(13) . .
C24 C23 C26 O14 61.8(12) . .
C25 C23 C26 O14 -63.5(13) . .
C22 C23 C26 O14 -179.5(10) . .
N1 C48 C49 N2 0.2(16) . .
O36 Mn1 Mn2 O37 -5.4(3) . .
O12 Mn1 Mn2 O37 177.1(3) . .
O25 Mn1 Mn2 O37 90.7(4) . .
O35 Mn1 Mn2 O37 -100.4(4) . .
O20 Mn1 Mn2 O37 -100.9(4) . .
O14 Mn1 Mn2 O37 85.5(4) . .
Mn6 Mn1 Mn2 O37 -151.2(2) . .
O36 Mn1 Mn2 O14 -91.0(4) . .
O12 Mn1 Mn2 O14 91.6(4) . .
O25 Mn1 Mn2 O14 5.1(4) . .
O35 Mn1 Mn2 O14 174.1(4) . .
O20 Mn1 Mn2 O14 173.6(5) . .
Mn6 Mn1 Mn2 O14 123.3(3) . .
O36 Mn1 Mn2 O13 173.2(3) . .
O12 Mn1 Mn2 O13 -4.3(3) . .
O25 Mn1 Mn2 O13 -90.7(4) . .
O35 Mn1 Mn2 O13 78.3(4) . .
O20 Mn1 Mn2 O13 77.7(4) . .
O14 Mn1 Mn2 O13 -95.8(4) . .
Mn6 Mn1 Mn2 O13 27.5(2) . .
O36 Mn1 Mn2 O24 89.2(4) . .
O12 Mn1 Mn2 O24 -88.2(4) . .
O25 Mn1 Mn2 O24 -174.6(4) . .
O35 Mn1 Mn2 O24 -5.7(4) . .
O20 Mn1 Mn2 O24 -6.2(4) . .
O14 Mn1 Mn2 O24 -179.8(4) . .
Mn6 Mn1 Mn2 O24 -56.5(3) . .
O36 Mn1 Mn2 O15 -106.8(4) . .
O12 Mn1 Mn2 O15 75.7(4) . .
O25 Mn1 Mn2 O15 -10.7(4) . .
O35 Mn1 Mn2 O15 158.2(4) . .
O20 Mn1 Mn2 O15 157.7(4) . .
O14 Mn1 Mn2 O15 -15.9(4) . .
Mn6 Mn1 Mn2 O15 107.4(3) . .
O36 Mn1 Mn2 O35 94.9(4) . .
O12 Mn1 Mn2 O35 -82.5(4) . .
O25 Mn1 Mn2 O35 -169.0(4) . .
O20 Mn1 Mn2 O35 -0.5(4) . .
O14 Mn1 Mn2 O35 -174.1(4) . .
Mn6 Mn1 Mn2 O35 -50.8(3) . .
O36 Mn1 Mn2 Mn6 145.7(2) . .
O12 Mn1 Mn2 Mn6 -31.7(2) . .
O25 Mn1 Mn2 Mn6 -118.2(3) . .
O35 Mn1 Mn2 Mn6 50.8(3) . .
O20 Mn1 Mn2 Mn6 50.3(3) . .
O14 Mn1 Mn2 Mn6 -123.3(3) . .
O36 Mn1 Mn2 Mn4 -7.9(2) . .
O12 Mn1 Mn2 Mn4 174.7(2) . .
O25 Mn1 Mn2 Mn4 88.2(3) . .
O35 Mn1 Mn2 Mn4 -102.8(3) . .
O20 Mn1 Mn2 Mn4 -103.3(3) . .
O14 Mn1 Mn2 Mn4 83.1(3) . .
Mn6 Mn1 Mn2 Mn4 -153.60(9) . .
O14 Mn2 Mn4 O37 49.3(5) . .
O13 Mn2 Mn4 O37 -177.4(7) . .
O24 Mn2 Mn4 O37 -117.8(5) . .
O15 Mn2 Mn4 O37 139.8(5) . .
O35 Mn2 Mn4 O37 -41.4(5) . .
Mn6 Mn2 Mn4 O37 -81.7(5) . .
Mn1 Mn2 Mn4 O37 5.1(5) . .
O37 Mn2 Mn4 O7 165.2(7) . .
O14 Mn2 Mn4 O7 -145.5(6) . .
O13 Mn2 Mn4 O7 -12.2(8) . .
O24 Mn2 Mn4 O7 47.3(6) . .
O15 Mn2 Mn4 O7 -55.1(6) . .
O35 Mn2 Mn4 O7 123.8(6) . .
Mn6 Mn2 Mn4 O7 83.5(6) . .
Mn1 Mn2 Mn4 O7 170.3(6) . .
O37 Mn2 Mn4 O23 133.0(5) . .
O14 Mn2 Mn4 O23 -177.6(4) . .
O13 Mn2 Mn4 O23 -44.3(6) . .
O24 Mn2 Mn4 O23 15.2(3) . .
O15 Mn2 Mn4 O23 -87.2(3) . .
O35 Mn2 Mn4 O23 91.7(3) . .
Mn6 Mn2 Mn4 O23 51.4(3) . .
Mn1 Mn2 Mn4 O23 138.1(3) . .
O37 Mn2 Mn4 O9 -42.9(5) . .
O14 Mn2 Mn4 O9 6.4(4) . .
O13 Mn2 Mn4 O9 139.7(6) . .
O24 Mn2 Mn4 O9 -160.8(3) . .
O15 Mn2 Mn4 O9 96.8(3) . .
O35 Mn2 Mn4 O9 -84.3(3) . .
Mn6 Mn2 Mn4 O9 -124.6(3) . .
Mn1 Mn2 Mn4 O9 -37.8(3) . .
O37 Mn2 Mn4 O16 -129.3(5) . .
O14 Mn2 Mn4 O16 -80.0(3) . .
O13 Mn2 Mn4 O16 53.3(6) . .
O24 Mn2 Mn4 O16 112.8(3) . .
O15 Mn2 Mn4 O16 10.4(3) . .
O35 Mn2 Mn4 O16 -170.7(3) . .
Mn6 Mn2 Mn4 O16 149.0(3) . .
Mn1 Mn2 Mn4 O16 -124.3(3) . .
O37 Mn2 Mn4 O34 48.8(5) . .
O14 Mn2 Mn4 O34 98.1(3) . .
O13 Mn2 Mn4 O34 -128.6(6) . .
O24 Mn2 Mn4 O34 -69.0(3) . .
O15 Mn2 Mn4 O34 -171.4(3) . .
O35 Mn2 Mn4 O34 7.4(3) . .
Mn6 Mn2 Mn4 O34 -32.9(3) . .
Mn1 Mn2 Mn4 O34 53.9(2) . .
O37 Mn2 Mn4 Mn11 78.3(5) . .
O14 Mn2 Mn4 Mn11 127.7(3) . .
O13 Mn2 Mn4 Mn11 -99.0(6) . .
O24 Mn2 Mn4 Mn11 -39.5(3) . .
O15 Mn2 Mn4 Mn11 -141.9(3) . .
O35 Mn2 Mn4 Mn11 36.9(3) . .
Mn6 Mn2 Mn4 Mn11 -3.3(3) . .
Mn1 Mn2 Mn4 Mn11 83.41(15) . .
O37 Mn2 Mn4 Mn5 -1.7(5) . .
O14 Mn2 Mn4 Mn5 47.6(3) . .
O13 Mn2 Mn4 Mn5 -179.1(5) . .
O24 Mn2 Mn4 Mn5 -119.6(2) . .
O15 Mn2 Mn4 Mn5 138.0(2) . .
O35 Mn2 Mn4 Mn5 -43.1(2) . .
Mn6 Mn2 Mn4 Mn5 -83.4(2) . .
Mn1 Mn2 Mn4 Mn5 3.35(12) . .
O37 Mn4 Mn5 O38 2.0(3) . .
O7 Mn4 Mn5 O38 -171.6(3) . .
O23 Mn4 Mn5 O38 -94.5(4) . .
O9 Mn4 Mn5 O38 93.3(4) . .
O16 Mn4 Mn5 O38 102.0(4) . .
O34 Mn4 Mn5 O38 -93.2(3) . .
Mn11 Mn4 Mn5 O38 -139.4(2) . .
Mn2 Mn4 Mn5 O38 2.8(2) . .
O37 Mn4 Mn5 O8 173.8(3) . .
O7 Mn4 Mn5 O8 0.2(3) . .
O23 Mn4 Mn5 O8 77.4(4) . .
O9 Mn4 Mn5 O8 -94.9(4) . .
O16 Mn4 Mn5 O8 -86.2(4) . .
O34 Mn4 Mn5 O8 78.6(3) . .
Mn11 Mn4 Mn5 O8 32.5(2) . .
Mn2 Mn4 Mn5 O8 174.6(2) . .
O37 Mn4 Mn5 O9 -91.3(4) . .
O7 Mn4 Mn5 O9 95.1(4) . .
O23 Mn4 Mn5 O9 172.3(5) . .
O16 Mn4 Mn5 O9 8.7(4) . .
O34 Mn4 Mn5 O9 173.5(4) . .
Mn11 Mn4 Mn5 O9 127.4(3) . .
Mn2 Mn4 Mn5 O9 -90.4(3) . .
O37 Mn4 Mn5 O22 96.4(4) . .
O7 Mn4 Mn5 O22 -77.2(4) . .
O23 Mn4 Mn5 O22 0.0(5) . .
O9 Mn4 Mn5 O22 -172.3(5) . .
O16 Mn4 Mn5 O22 -163.6(5) . .
O34 Mn4 Mn5 O22 1.2(4) . .
Mn11 Mn4 Mn5 O22 -44.9(4) . .
Mn2 Mn4 Mn5 O22 97.3(4) . .
O37 Mn4 Mn5 O17 -99.5(4) . .
O7 Mn4 Mn5 O17 86.8(4) . .
O23 Mn4 Mn5 O17 164.0(4) . .
O9 Mn4 Mn5 O17 -8.2(4) . .
O16 Mn4 Mn5 O17 0.4(4) . .
O34 Mn4 Mn5 O17 165.2(4) . .
Mn11 Mn4 Mn5 O17 119.1(3) . .
Mn2 Mn4 Mn5 O17 -98.7(3) . .
O37 Mn4 Mn5 O34 95.2(4) . .
O7 Mn4 Mn5 O34 -78.4(3) . .
O23 Mn4 Mn5 O34 -1.2(4) . .
O9 Mn4 Mn5 O34 -173.5(4) . .
O16 Mn4 Mn5 O34 -164.8(4) . .
Mn11 Mn4 Mn5 O34 -46.1(3) . .
Mn2 Mn4 Mn5 O34 96.1(3) . .
O37 Mn4 Mn5 Mn11 141.4(2) . .
O7 Mn4 Mn5 Mn11 -32.3(2) . .
O23 Mn4 Mn5 Mn11 44.9(3) . .
O9 Mn4 Mn5 Mn11 -127.4(3) . .
O16 Mn4 Mn5 Mn11 -118.7(3) . .
O34 Mn4 Mn5 Mn11 46.1(3) . .
Mn2 Mn4 Mn5 Mn11 142.19(9) . .
O37 Mn4 Mn5 Mn3 1.2(2) . .
O7 Mn4 Mn5 Mn3 -172.4(2) . .
O23 Mn4 Mn5 Mn3 -95.3(3) . .
O9 Mn4 Mn5 Mn3 92.5(3) . .
O16 Mn4 Mn5 Mn3 101.1(3) . .
O34 Mn4 Mn5 Mn3 -94.0(3) . .
Mn11 Mn4 Mn5 Mn3 -140.17(9) . .
Mn2 Mn4 Mn5 Mn3 2.02(11) . .
O3 Mn3 Mn5 O38 177.1(7) . .
O21 Mn3 Mn5 O38 124.7(5) . .
O2 Mn3 Mn5 O38 -42.5(5) . .
O18 Mn3 Mn5 O38 -138.4(5) . .
O33 Mn3 Mn5 O38 46.7(5) . .
Mn7 Mn3 Mn5 O38 80.9(5) . .
Mn8 Mn3 Mn5 O38 -4.2(5) . .
O38 Mn3 Mn5 O8 -159.2(7) . .
O3 Mn3 Mn5 O8 17.8(8) . .
O21 Mn3 Mn5 O8 -34.5(6) . .
O2 Mn3 Mn5 O8 158.2(6) . .
O18 Mn3 Mn5 O8 62.3(6) . .
O33 Mn3 Mn5 O8 -112.5(6) . .
Mn7 Mn3 Mn5 O8 -78.4(6) . .
Mn8 Mn3 Mn5 O8 -163.4(6) . .
O38 Mn3 Mn5 O9 44.6(5) . .
O3 Mn3 Mn5 O9 -138.4(6) . .
O21 Mn3 Mn5 O9 169.3(4) . .
O2 Mn3 Mn5 O9 2.0(3) . .
O18 Mn3 Mn5 O9 -93.9(4) . .
O33 Mn3 Mn5 O9 91.3(3) . .
Mn7 Mn3 Mn5 O9 125.5(3) . .
Mn8 Mn3 Mn5 O9 40.4(3) . .
O38 Mn3 Mn5 O22 -131.0(5) . .
O3 Mn3 Mn5 O22 46.0(6) . .
O21 Mn3 Mn5 O22 -6.3(4) . .
O2 Mn3 Mn5 O22 -173.6(4) . .
O18 Mn3 Mn5 O22 90.5(4) . .
O33 Mn3 Mn5 O22 -84.3(4) . .
Mn7 Mn3 Mn5 O22 -50.1(3) . .
Mn8 Mn3 Mn5 O22 -135.2(3) . .
O38 Mn3 Mn5 O17 133.8(5) . .
O3 Mn3 Mn5 O17 -49.2(6) . .
O21 Mn3 Mn5 O17 -101.5(4) . .
O2 Mn3 Mn5 O17 91.3(4) . .
O18 Mn3 Mn5 O17 -4.7(4) . .
O33 Mn3 Mn5 O17 -179.5(4) . .
Mn7 Mn3 Mn5 O17 -145.3(3) . .
Mn8 Mn3 Mn5 O17 129.6(3) . .
O38 Mn3 Mn5 O34 -45.4(5) . .
O3 Mn3 Mn5 O34 131.6(6) . .
O21 Mn3 Mn5 O34 79.3(3) . .
O2 Mn3 Mn5 O34 -87.9(3) . .
O18 Mn3 Mn5 O34 176.1(3) . .
O33 Mn3 Mn5 O34 1.3(3) . .
Mn7 Mn3 Mn5 O34 35.5(3) . .
Mn8 Mn3 Mn5 O34 -49.6(2) . .
O38 Mn3 Mn5 Mn11 -75.8(5) . .
O3 Mn3 Mn5 Mn11 101.3(6) . .
O21 Mn3 Mn5 Mn11 49.0(3) . .
O2 Mn3 Mn5 Mn11 -118.3(3) . .
O18 Mn3 Mn5 Mn11 145.8(3) . .
O33 Mn3 Mn5 Mn11 -29.0(3) . .
Mn7 Mn3 Mn5 Mn11 5.1(3) . .
Mn8 Mn3 Mn5 Mn11 -79.97(15) . .
O38 Mn3 Mn5 Mn4 1.7(5) . .
O3 Mn3 Mn5 Mn4 178.7(6) . .
O21 Mn3 Mn5 Mn4 126.4(3) . .
O2 Mn3 Mn5 Mn4 -40.9(3) . .
O18 Mn3 Mn5 Mn4 -136.8(3) . .
O33 Mn3 Mn5 Mn4 48.4(3) . .
Mn7 Mn3 Mn5 Mn4 82.58(18) . .
Mn8 Mn3 Mn5 Mn4 -2.50(11) . .
O36 Mn1 Mn6 O32 92.1(4) . .
O12 Mn1 Mn6 O32 -93.7(4) . .
O25 Mn1 Mn6 O32 -100.4(4) . .
O35 Mn1 Mn6 O32 90.8(4) . .
O20 Mn1 Mn6 O32 -5.3(3) . .
O14 Mn1 Mn6 O32 174.9(3) . .
Mn2 Mn1 Mn6 O32 144.8(2) . .
O36 Mn1 Mn6 O13 -81.0(4) . .
O12 Mn1 Mn6 O13 93.2(4) . .
O25 Mn1 Mn6 O13 86.5(4) . .
O35 Mn1 Mn6 O13 -82.4(4) . .
O20 Mn1 Mn6 O13 -178.4(3) . .
O14 Mn1 Mn6 O13 1.8(3) . .
Mn2 Mn1 Mn6 O13 -28.3(2) . .
O36 Mn1 Mn6 O31 7.1(5) . .
O12 Mn1 Mn6 O31 -178.7(5) . .
O25 Mn1 Mn6 O31 174.7(5) . .
O35 Mn1 Mn6 O31 5.8(5) . .
O20 Mn1 Mn6 O31 -90.2(4) . .
O14 Mn1 Mn6 O31 89.9(4) . .
Mn2 Mn1 Mn6 O31 59.8(4) . .
O36 Mn1 Mn6 O12 -174.2(5) . .
O25 Mn1 Mn6 O12 -6.7(5) . .
O35 Mn1 Mn6 O12 -175.5(5) . .
O20 Mn1 Mn6 O12 88.4(4) . .
O14 Mn1 Mn6 O12 -91.4(4) . .
Mn2 Mn1 Mn6 O12 -121.5(4) . .
O36 Mn1 Mn6 O35 1.3(5) . .
O12 Mn1 Mn6 O35 175.5(5) . .
O25 Mn1 Mn6 O35 168.9(5) . .
O20 Mn1 Mn6 O35 -96.0(4) . .
O14 Mn1 Mn6 O35 84.2(4) . .
Mn2 Mn1 Mn6 O35 54.1(3) . .
O36 Mn1 Mn6 O11 -170.2(4) . .
O12 Mn1 Mn6 O11 4.0(5) . .
O25 Mn1 Mn6 O11 -2.7(4) . .
O35 Mn1 Mn6 O11 -171.5(4) . .
O20 Mn1 Mn6 O11 92.4(4) . .
O14 Mn1 Mn6 O11 -87.4(4) . .
Mn2 Mn1 Mn6 O11 -117.5(3) . .
O36 Mn1 Mn6 Mn9 67.6(4) . .
O12 Mn1 Mn6 Mn9 -118.2(4) . .
O25 Mn1 Mn6 Mn9 -124.9(3) . .
O35 Mn1 Mn6 Mn9 66.3(3) . .
O20 Mn1 Mn6 Mn9 -29.8(2) . .
O14 Mn1 Mn6 Mn9 150.4(2) . .
Mn2 Mn1 Mn6 Mn9 120.33(12) . .
O36 Mn1 Mn6 Mn2 -52.7(3) . .
O12 Mn1 Mn6 Mn2 121.5(4) . .
O25 Mn1 Mn6 Mn2 114.8(3) . .
O35 Mn1 Mn6 Mn2 -54.1(3) . .
O20 Mn1 Mn6 Mn2 -150.1(2) . .
O14 Mn1 Mn6 Mn2 30.11(19) . .
O37 Mn2 Mn6 O32 -13.1(5) . .
O14 Mn2 Mn6 O32 -97.7(4) . .
O13 Mn2 Mn6 O32 169.0(5) . .
O24 Mn2 Mn6 O32 72.2(4) . .
O15 Mn2 Mn6 O32 167.7(4) . .
O35 Mn2 Mn6 O32 -17.6(4) . .
Mn1 Mn2 Mn6 O32 -63.9(4) . .
Mn4 Mn2 Mn6 O32 36.7(4) . .
O37 Mn2 Mn6 O13 177.9(5) . .
O14 Mn2 Mn6 O13 93.3(4) . .
O24 Mn2 Mn6 O13 -96.8(4) . .
O15 Mn2 Mn6 O13 -1.3(4) . .
O35 Mn2 Mn6 O13 173.4(5) . .
Mn1 Mn2 Mn6 O13 127.1(4) . .
Mn4 Mn2 Mn6 O13 -132.3(4) . .
O37 Mn2 Mn6 O31 -97.0(4) . .
O14 Mn2 Mn6 O31 178.5(3) . .
O13 Mn2 Mn6 O31 85.2(4) . .
O24 Mn2 Mn6 O31 -11.6(3) . .
O15 Mn2 Mn6 O31 83.9(3) . .
O35 Mn2 Mn6 O31 -101.4(4) . .
Mn1 Mn2 Mn6 O31 -147.7(2) . .
Mn4 Mn2 Mn6 O31 -47.1(3) . .
O37 Mn2 Mn6 O12 82.1(4) . .
O14 Mn2 Mn6 O12 -2.5(3) . .
O13 Mn2 Mn6 O12 -95.8(4) . .
O24 Mn2 Mn6 O12 167.4(3) . .
O15 Mn2 Mn6 O12 -97.1(3) . .
O35 Mn2 Mn6 O12 77.6(3) . .
Mn1 Mn2 Mn6 O12 31.3(2) . .
Mn4 Mn2 Mn6 O12 131.9(3) . .
O37 Mn2 Mn6 O35 4.4(4) . .
O14 Mn2 Mn6 O35 -80.1(3) . .
O13 Mn2 Mn6 O35 -173.4(5) . .
O24 Mn2 Mn6 O35 89.8(4) . .
O15 Mn2 Mn6 O35 -174.7(4) . .
Mn1 Mn2 Mn6 O35 -46.3(3) . .
Mn4 Mn2 Mn6 O35 54.3(3) . .
O37 Mn2 Mn6 O11 172.0(5) . .
O14 Mn2 Mn6 O11 87.4(4) . .
O13 Mn2 Mn6 O11 -5.9(5) . .
O24 Mn2 Mn6 O11 -102.7(4) . .
O15 Mn2 Mn6 O11 -7.2(4) . .
O35 Mn2 Mn6 O11 167.5(4) . .
Mn1 Mn2 Mn6 O11 121.2(3) . .
Mn4 Mn2 Mn6 O11 -138.2(3) . .
O37 Mn2 Mn6 Mn9 -78.5(4) . .
O14 Mn2 Mn6 Mn9 -163.1(2) . .
O13 Mn2 Mn6 Mn9 103.6(4) . .
O24 Mn2 Mn6 Mn9 6.8(3) . .
O15 Mn2 Mn6 Mn9 102.3(3) . .
O35 Mn2 Mn6 Mn9 -82.9(3) . .
Mn1 Mn2 Mn6 Mn9 -129.27(11) . .
Mn4 Mn2 Mn6 Mn9 -28.7(2) . .
O37 Mn2 Mn6 Mn1 50.8(4) . .
O14 Mn2 Mn6 Mn1 -33.8(2) . .
O13 Mn2 Mn6 Mn1 -127.1(4) . .
O24 Mn2 Mn6 Mn1 136.1(2) . .
O15 Mn2 Mn6 Mn1 -128.4(3) . .
O35 Mn2 Mn6 Mn1 46.3(3) . .
Mn4 Mn2 Mn6 Mn1 100.6(2) . .
O38 Mn3 Mn7 O29 14.0(5) . .
O3 Mn3 Mn7 O29 -169.9(5) . .
O21 Mn3 Mn7 O29 -75.1(5) . .
O2 Mn3 Mn7 O29 96.0(4) . .
O18 Mn3 Mn7 O29 -164.9(5) . .
O33 Mn3 Mn7 O29 16.9(5) . .
Mn5 Mn3 Mn7 O29 -32.7(4) . .
Mn8 Mn3 Mn7 O29 68.2(4) . .
O38 Mn3 Mn7 O3 -176.0(5) . .
O21 Mn3 Mn7 O3 94.9(4) . .
O2 Mn3 Mn7 O3 -94.1(4) . .
O18 Mn3 Mn7 O3 5.0(5) . .
O33 Mn3 Mn7 O3 -173.1(5) . .
Mn5 Mn3 Mn7 O3 137.3(4) . .
Mn8 Mn3 Mn7 O3 -121.9(4) . .
O38 Mn3 Mn7 O33 -2.9(5) . .
O3 Mn3 Mn7 O33 173.1(5) . .
O21 Mn3 Mn7 O33 -92.0(4) . .
O2 Mn3 Mn7 O33 79.1(4) . .
O18 Mn3 Mn7 O33 178.1(4) . .
Mn5 Mn3 Mn7 O33 -49.6(3) . .
Mn8 Mn3 Mn7 O33 51.3(3) . .
O38 Mn3 Mn7 O28 -173.4(5) . 5_665
O3 Mn3 Mn7 O28 2.7(5) . 5_665
O21 Mn3 Mn7 O28 97.5(4) . 5_665
O2 Mn3 Mn7 O28 -91.4(4) . 5_665
O18 Mn3 Mn7 O28 7.7(5) . 5_665
O33 Mn3 Mn7 O28 -170.5(4) . 5_665
Mn5 Mn3 Mn7 O28 139.9(3) . 5_665
Mn8 Mn3 Mn7 O28 -119.2(3) . 5_665
O38 Mn3 Mn7 O1 -83.6(4) . .
O3 Mn3 Mn7 O1 92.4(4) . .
O21 Mn3 Mn7 O1 -172.8(3) . .
O2 Mn3 Mn7 O1 -1.7(3) . .
O18 Mn3 Mn7 O1 97.4(4) . .
O33 Mn3 Mn7 O1 -80.8(4) . .
Mn5 Mn3 Mn7 O1 -130.3(3) . .
Mn8 Mn3 Mn7 O1 -29.5(2) . .
O38 Mn3 Mn7 O30 89.9(4) . .
O3 Mn3 Mn7 O30 -94.1(4) . .
O21 Mn3 Mn7 O30 0.7(3) . .
O2 Mn3 Mn7 O30 171.8(3) . .
O18 Mn3 Mn7 O30 -89.1(4) . .
O33 Mn3 Mn7 O30 92.8(4) . .
Mn5 Mn3 Mn7 O30 43.2(3) . .
Mn8 Mn3 Mn7 O30 144.0(2) . .
O38 Mn3 Mn7 Mn9 70.9(4) . 5_665
O3 Mn3 Mn7 Mn9 -113.1(4) . 5_665
O21 Mn3 Mn7 Mn9 -18.2(3) . 5_665
O2 Mn3 Mn7 Mn9 152.9(2) . 5_665
O18 Mn3 Mn7 Mn9 -108.1(3) . 5_665
O33 Mn3 Mn7 Mn9 73.8(3) . 5_665
Mn5 Mn3 Mn7 Mn9 24.2(2) . 5_665
Mn8 Mn3 Mn7 Mn9 125.09(10) . 5_665
O38 Mn3 Mn7 Mn8 -54.2(3) . .
O3 Mn3 Mn7 Mn8 121.9(4) . .
O21 Mn3 Mn7 Mn8 -143.3(3) . .
O2 Mn3 Mn7 Mn8 27.8(2) . .
O18 Mn3 Mn7 Mn8 126.8(3) . .
O33 Mn3 Mn7 Mn8 -51.3(3) . .
Mn5 Mn3 Mn7 Mn8 -100.86(17) . .
O29 Mn7 Mn8 O36 -92.6(4) . .
O3 Mn7 Mn8 O36 81.2(4) . .
O33 Mn7 Mn8 O36 -3.6(5) . .
O28 Mn7 Mn8 O36 167.9(4) 5_665 .
O1 Mn7 Mn8 O36 173.9(5) . .
O30 Mn7 Mn8 O36 -15.4(5) . .
Mn9 Mn7 Mn8 O36 -71.1(4) 5_665 .
Mn3 Mn7 Mn8 O36 49.8(3) . .
O29 Mn7 Mn8 O1 93.5(4) . .
O3 Mn7 Mn8 O1 -92.7(4) . .
O33 Mn7 Mn8 O1 -177.5(5) . .
O28 Mn7 Mn8 O1 -6.0(5) 5_665 .
O30 Mn7 Mn8 O1 170.7(5) . .
Mn9 Mn7 Mn8 O1 115.0(4) 5_665 .
Mn3 Mn7 Mn8 O1 -124.1(4) . .
O29 Mn7 Mn8 O2 -170.6(3) . .
O3 Mn7 Mn8 O2 3.2(3) . .
O33 Mn7 Mn8 O2 -81.6(4) . .
O28 Mn7 Mn8 O2 89.9(4) 5_665 .
O1 Mn7 Mn8 O2 95.9(4) . .
O30 Mn7 Mn8 O2 -93.4(4) . .
Mn9 Mn7 Mn8 O2 -149.1(2) 5_665 .
Mn3 Mn7 Mn8 O2 -28.2(2) . .
O29 Mn7 Mn8 O19 2.4(3) . .
O3 Mn7 Mn8 O19 176.2(3) . .
O33 Mn7 Mn8 O19 91.3(4) . .
O28 Mn7 Mn8 O19 -97.2(4) 5_665 .
O1 Mn7 Mn8 O19 -91.1(4) . .
O30 Mn7 Mn8 O19 79.6(4) . .
Mn9 Mn7 Mn8 O19 23.9(3) 5_665 .
Mn3 Mn7 Mn8 O19 144.8(2) . .
O29 Mn7 Mn8 O26 96.4(4) . .
O3 Mn7 Mn8 O26 -89.8(4) . .
O33 Mn7 Mn8 O26 -174.6(5) . .
O28 Mn7 Mn8 O26 -3.2(5) 5_665 .
O1 Mn7 Mn8 O26 2.9(5) . .
O30 Mn7 Mn8 O26 173.6(5) . .
Mn9 Mn7 Mn8 O26 117.9(3) 5_665 .
Mn3 Mn7 Mn8 O26 -121.2(3) . .
O29 Mn7 Mn8 O33 -88.9(4) . .
O3 Mn7 Mn8 O33 84.9(4) . .
O28 Mn7 Mn8 O33 171.5(5) 5_665 .
O1 Mn7 Mn8 O33 177.5(5) . .
O30 Mn7 Mn8 O33 -11.8(4) . .
Mn9 Mn7 Mn8 O33 -67.5(3) 5_665 .
Mn3 Mn7 Mn8 O33 53.5(3) . .
O29 Mn7 Mn8 Mn3 -142.4(2) . .
O3 Mn7 Mn8 Mn3 31.4(2) . .
O33 Mn7 Mn8 Mn3 -53.5(3) . .
O28 Mn7 Mn8 Mn3 118.0(3) 5_665 .
O1 Mn7 Mn8 Mn3 124.1(4) . .
O30 Mn7 Mn8 Mn3 -65.2(3) . .
Mn9 Mn7 Mn8 Mn3 -120.92(11) 5_665 .
O38 Mn3 Mn8 O36 -0.9(3) . .
O3 Mn3 Mn8 O36 -179.4(3) . .
O21 Mn3 Mn8 O36 -97.1(4) . .
O2 Mn3 Mn8 O36 84.4(4) . .
O18 Mn3 Mn8 O36 101.8(4) . .
O33 Mn3 Mn8 O36 -102.3(4) . .
Mn7 Mn3 Mn8 O36 -148.4(2) . .
Mn5 Mn3 Mn8 O36 1.1(2) . .
O38 Mn3 Mn8 O1 180.0(3) . .
O3 Mn3 Mn8 O1 1.5(3) . .
O21 Mn3 Mn8 O1 83.8(4) . .
O2 Mn3 Mn8 O1 -94.7(4) . .
O18 Mn3 Mn8 O1 -77.3(4) . .
O33 Mn3 Mn8 O1 78.6(4) . .
Mn7 Mn3 Mn8 O1 32.4(2) . .
Mn5 Mn3 Mn8 O1 -178.0(2) . .
O38 Mn3 Mn8 O2 -85.3(4) . .
O3 Mn3 Mn8 O2 96.2(4) . .
O21 Mn3 Mn8 O2 178.5(5) . .
O18 Mn3 Mn8 O2 17.4(5) . .
O33 Mn3 Mn8 O2 173.3(5) . .
Mn7 Mn3 Mn8 O2 127.1(4) . .
Mn5 Mn3 Mn8 O2 -83.3(4) . .
O38 Mn3 Mn8 O19 95.4(4) . .
O3 Mn3 Mn8 O19 -83.0(4) . .
O21 Mn3 Mn8 O19 -0.8(5) . .
O2 Mn3 Mn8 O19 -179.2(5) . .
O18 Mn3 Mn8 O19 -161.9(5) . .
O33 Mn3 Mn8 O19 -5.9(4) . .
Mn7 Mn3 Mn8 O19 -52.1(3) . .
Mn5 Mn3 Mn8 O19 97.5(3) . .
O38 Mn3 Mn8 O26 -96.7(4) . .
O3 Mn3 Mn8 O26 84.9(4) . .
O21 Mn3 Mn8 O26 167.2(5) . .
O2 Mn3 Mn8 O26 -11.3(5) . .
O18 Mn3 Mn8 O26 6.1(5) . .
O33 Mn3 Mn8 O26 162.0(4) . .
Mn7 Mn3 Mn8 O26 115.8(3) . .
Mn5 Mn3 Mn8 O26 -94.6(3) . .
O38 Mn3 Mn8 O33 101.4(4) . .
O3 Mn3 Mn8 O33 -77.1(4) . .
O21 Mn3 Mn8 O33 5.2(4) . .
O2 Mn3 Mn8 O33 -173.3(5) . .
O18 Mn3 Mn8 O33 -155.9(5) . .
Mn7 Mn3 Mn8 O33 -46.1(3) . .
Mn5 Mn3 Mn8 O33 103.4(3) . .
O38 Mn3 Mn8 Mn7 147.5(2) . .
O3 Mn3 Mn8 Mn7 -31.0(2) . .
O21 Mn3 Mn8 Mn7 51.3(3) . .
O2 Mn3 Mn8 Mn7 -127.1(4) . .
O18 Mn3 Mn8 Mn7 -109.8(4) . .
O33 Mn3 Mn8 Mn7 46.1(3) . .
Mn5 Mn3 Mn8 Mn7 149.56(9) . .
O32 Mn6 Mn9 O30 13.4(5) . 5_665
O13 Mn6 Mn9 O30 -173.2(4) . 5_665
O31 Mn6 Mn9 O30 169.2(5) . 5_665
O12 Mn6 Mn9 O30 -9.5(5) . 5_665
O35 Mn6 Mn9 O30 88.3(4) . 5_665
O11 Mn6 Mn9 O30 -90.3(4) . 5_665
Mn1 Mn6 Mn9 O30 48.9(4) . 5_665
Mn2 Mn6 Mn9 O30 138.6(3) . 5_665
O32 Mn6 Mn9 O31 -155.8(5) . .
O13 Mn6 Mn9 O31 17.6(4) . .
O12 Mn6 Mn9 O31 -178.7(5) . .
O35 Mn6 Mn9 O31 -80.9(4) . .
O11 Mn6 Mn9 O31 100.5(4) . .
Mn1 Mn6 Mn9 O31 -120.2(4) . .
Mn2 Mn6 Mn9 O31 -30.6(4) . .
O32 Mn6 Mn9 O29 -79.9(4) . 5_665
O13 Mn6 Mn9 O29 93.5(4) . 5_665
O31 Mn6 Mn9 O29 75.9(4) . 5_665
O12 Mn6 Mn9 O29 -102.8(4) . 5_665
O35 Mn6 Mn9 O29 -5.0(3) . 5_665
O11 Mn6 Mn9 O29 176.4(3) . 5_665
Mn1 Mn6 Mn9 O29 -44.3(3) . 5_665
Mn2 Mn6 Mn9 O29 45.3(3) . 5_665
O32 Mn6 Mn9 O10 101.4(4) . .
O13 Mn6 Mn9 O10 -85.3(4) . .
O31 Mn6 Mn9 O10 -102.9(4) . .
O12 Mn6 Mn9 O10 78.4(4) . .
O35 Mn6 Mn9 O10 176.2(3) . .
O11 Mn6 Mn9 O10 -2.4(3) . .
Mn1 Mn6 Mn9 O10 136.9(3) . .
Mn2 Mn6 Mn9 O10 -133.5(3) . .
O13 Mn6 Mn9 O32 173.4(4) . .
O31 Mn6 Mn9 O32 155.8(5) . .
O12 Mn6 Mn9 O32 -22.9(5) . .
O35 Mn6 Mn9 O32 74.9(4) . .
O11 Mn6 Mn9 O32 -103.7(4) . .
Mn1 Mn6 Mn9 O32 35.6(3) . .
Mn2 Mn6 Mn9 O32 125.2(3) . .
O32 Mn6 Mn9 O27 177.3(5) . .
O13 Mn6 Mn9 O27 -9.3(4) . .
O31 Mn6 Mn9 O27 -26.9(5) . .
O12 Mn6 Mn9 O27 154.4(5) . .
O35 Mn6 Mn9 O27 -107.8(4) . .
O11 Mn6 Mn9 O27 73.6(4) . .
Mn1 Mn6 Mn9 O27 -147.1(3) . .
Mn2 Mn6 Mn9 O27 -57.5(3) . .
O32 Mn6 Mn9 Mn7 -54.3(3) . 5_665
O13 Mn6 Mn9 Mn7 119.0(3) . 5_665
O31 Mn6 Mn9 Mn7 101.4(4) . 5_665
O12 Mn6 Mn9 Mn7 -77.3(4) . 5_665
O35 Mn6 Mn9 Mn7 20.6(3) . 5_665
O11 Mn6 Mn9 Mn7 -158.1(2) . 5_665
Mn1 Mn6 Mn9 Mn7 -18.79(19) . 5_665
Mn2 Mn6 Mn9 Mn7 70.85(16) . 5_665
O38 Mn5 Mn11 O6 178.7(5) . .
O8 Mn5 Mn11 O6 -1.6(5) . .
O9 Mn5 Mn11 O6 89.4(4) . .
O22 Mn5 Mn11 O6 -90.8(5) . .
O17 Mn5 Mn11 O6 -2.5(5) . .
O34 Mn5 Mn11 O6 169.6(5) . .
Mn4 Mn5 Mn11 O6 119.3(4) . .
Mn3 Mn5 Mn11 O6 -143.0(4) . .
O38 Mn5 Mn11 O4 3.3(5) . .
O8 Mn5 Mn11 O4 -177.1(6) . .
O9 Mn5 Mn11 O4 -86.1(5) . .
O22 Mn5 Mn11 O4 93.7(5) . .
O17 Mn5 Mn11 O4 -178.0(5) . .
O34 Mn5 Mn11 O4 -5.9(5) . .
Mn4 Mn5 Mn11 O4 -56.2(4) . .
Mn3 Mn5 Mn11 O4 41.5(4) . .
O38 Mn5 Mn11 O5 -88.7(4) . .
O8 Mn5 Mn11 O5 90.9(5) . .
O9 Mn5 Mn11 O5 -178.1(3) . .
O22 Mn5 Mn11 O5 1.7(4) . .
O17 Mn5 Mn11 O5 90.0(4) . .
O34 Mn5 Mn11 O5 -97.9(4) . .
Mn4 Mn5 Mn11 O5 -148.2(3) . .
Mn3 Mn5 Mn11 O5 -50.5(3) . .
O38 Mn5 Mn11 O34 9.1(4) . .
O8 Mn5 Mn11 O34 -171.3(5) . .
O9 Mn5 Mn11 O34 -80.2(4) . .
O22 Mn5 Mn11 O34 99.6(4) . .
O17 Mn5 Mn11 O34 -172.1(5) . .
Mn4 Mn5 Mn11 O34 -50.4(3) . .
Mn3 Mn5 Mn11 O34 47.4(3) . .
O38 Mn5 Mn11 O8 -179.6(5) . .
O9 Mn5 Mn11 O8 91.1(4) . .
O22 Mn5 Mn11 O8 -89.2(4) . .
O17 Mn5 Mn11 O8 -0.9(5) . .
O34 Mn5 Mn11 O8 171.3(5) . .
Mn4 Mn5 Mn11 O8 120.9(4) . .
Mn3 Mn5 Mn11 O8 -141.4(4) . .
O38 Mn5 Mn11 O7 89.8(4) . .
O8 Mn5 Mn11 O7 -90.6(4) . .
O9 Mn5 Mn11 O7 0.5(3) . .
O22 Mn5 Mn11 O7 -179.8(3) . .
O17 Mn5 Mn11 O7 -91.5(4) . .
O34 Mn5 Mn11 O7 80.7(4) . .
Mn4 Mn5 Mn11 O7 30.3(2) . .
Mn3 Mn5 Mn11 O7 128.0(2) . .
O38 Mn5 Mn11 Mn4 59.5(3) . .
O8 Mn5 Mn11 Mn4 -120.9(4) . .
O9 Mn5 Mn11 Mn4 -29.8(2) . .
O22 Mn5 Mn11 Mn4 149.9(3) . .
O17 Mn5 Mn11 Mn4 -121.8(4) . .
O34 Mn5 Mn11 Mn4 50.4(3) . .
Mn3 Mn5 Mn11 Mn4 97.72(14) . .
O37 Mn4 Mn11 O6 -179.0(4) . .
O7 Mn4 Mn11 O6 2.7(5) . .
O23 Mn4 Mn11 O6 89.1(4) . .
O9 Mn4 Mn11 O6 -91.2(4) . .
O16 Mn4 Mn11 O6 -3.3(5) . .
O34 Mn4 Mn11 O6 -174.0(5) . .
Mn5 Mn4 Mn11 O6 -119.8(3) . .
Mn2 Mn4 Mn11 O6 140.5(3) . .
O37 Mn4 Mn11 O4 85.9(4) . .
O7 Mn4 Mn11 O4 -92.5(4) . .
O23 Mn4 Mn11 O4 -6.1(4) . .
O9 Mn4 Mn11 O4 173.7(3) . .
O16 Mn4 Mn11 O4 -98.5(4) . .
O34 Mn4 Mn11 O4 90.8(4) . .
Mn5 Mn4 Mn11 O4 145.0(3) . .
Mn2 Mn4 Mn11 O4 45.3(3) . .
O37 Mn4 Mn11 O5 -9.2(5) . .
O7 Mn4 Mn11 O5 172.5(5) . .
O23 Mn4 Mn11 O5 -101.1(5) . .
O9 Mn4 Mn11 O5 78.7(4) . .
O16 Mn4 Mn11 O5 166.5(5) . .
O34 Mn4 Mn11 O5 -4.2(5) . .
Mn5 Mn4 Mn11 O5 50.0(4) . .
Mn2 Mn4 Mn11 O5 -49.7(4) . .
O37 Mn4 Mn11 O34 -5.0(4) . .
O7 Mn4 Mn11 O34 176.7(5) . .
O23 Mn4 Mn11 O34 -96.9(4) . .
O9 Mn4 Mn11 O34 82.8(4) . .
O16 Mn4 Mn11 O34 170.7(4) . .
Mn5 Mn4 Mn11 O34 54.2(3) . .
Mn2 Mn4 Mn11 O34 -45.5(3) . .
O37 Mn4 Mn11 O8 -90.0(4) . .
O7 Mn4 Mn11 O8 91.7(4) . .
O23 Mn4 Mn11 O8 178.1(3) . .
O9 Mn4 Mn11 O8 -2.1(3) . .
O16 Mn4 Mn11 O8 85.7(4) . .
O34 Mn4 Mn11 O8 -85.0(4) . .
Mn5 Mn4 Mn11 O8 -30.8(2) . .
Mn2 Mn4 Mn11 O8 -130.5(3) . .
O37 Mn4 Mn11 O7 178.4(5) . .
O23 Mn4 Mn11 O7 86.4(4) . .
O9 Mn4 Mn11 O7 -93.8(4) . .
O16 Mn4 Mn11 O7 -6.0(5) . .
O34 Mn4 Mn11 O7 -176.7(5) . .
Mn5 Mn4 Mn11 O7 -122.5(3) . .
Mn2 Mn4 Mn11 O7 137.8(4) . .
O37 Mn4 Mn11 Mn5 -59.1(3) . .
O7 Mn4 Mn11 Mn5 122.5(3) . .
O23 Mn4 Mn11 Mn5 -151.1(3) . .
O9 Mn4 Mn11 Mn5 28.7(2) . .
O16 Mn4 Mn11 Mn5 116.5(3) . .
O34 Mn4 Mn11 Mn5 -54.2(3) . .
Mn2 Mn4 Mn11 Mn5 -99.70(14) . .
N2 C50 N1 C48 3.1(14) . .
N2 C50 N1 Mn10 167.6(8) . .
C49 C48 N1 C50 -1.9(15) . .
C49 C48 N1 Mn10 -166.8(9) . .
O36 Mn10 N1 C50 -22.1(11) . .
O37 Mn10 N1 C50 102.8(10) . .
O38 Mn10 N1 C50 -141.1(10) . .
O36 Mn10 N1 C48 139.2(9) . .
O37 Mn10 N1 C48 -95.9(10) . .
O38 Mn10 N1 C48 20.2(11) . .
N1 C50 N2 C49 -3.0(15) . .
C48 C49 N2 C50 1.7(15) . .
C3 C4 O1 Mn8 -61.8(12) . .
C3 C4 O1 Mn7 62.1(12) . .
O36 Mn8 O1 C4 75(4) . .
O2 Mn8 O1 C4 48.9(7) . .
O19 Mn8 O1 C4 -141.9(7) . .
O26 Mn8 O1 C4 -48.2(8) . .
O33 Mn8 O1 C4 128.0(8) . .
Mn7 Mn8 O1 C4 129.5(8) . .
Mn3 Mn8 O1 C4 84.8(7) . .
O36 Mn8 O1 Mn7 -54(4) . .
O2 Mn8 O1 Mn7 -80.6(4) . .
O19 Mn8 O1 Mn7 88.6(4) . .
O26 Mn8 O1 Mn7 -177.8(4) . .
O33 Mn8 O1 Mn7 -1.5(3) . .
Mn3 Mn8 O1 Mn7 -44.7(3) . .
O29 Mn7 O1 C4 136.6(7) . .
O3 Mn7 O1 C4 -46.4(8) . .
O33 Mn7 O1 C4 -129.7(8) . .
O28 Mn7 O1 C4 43.8(8) 5_665 .
O30 Mn7 O1 C4 167(2) . .
Mn9 Mn7 O1 C4 124.7(7) 5_665 .
Mn3 Mn7 O1 C4 -84.1(7) . .
Mn8 Mn7 O1 C4 -131.5(9) . .
O29 Mn7 O1 Mn8 -91.9(4) . .
O3 Mn7 O1 Mn8 85.0(4) . .
O33 Mn7 O1 Mn8 1.7(3) . .
O28 Mn7 O1 Mn8 175.3(4) 5_665 .
O30 Mn7 O1 Mn8 -61(3) . .
Mn9 Mn7 O1 Mn8 -103.8(3) 5_665 .
Mn3 Mn7 O1 Mn8 47.3(3) . .
C3 C6 O2 Mn8 64.1(11) . .
C3 C6 O2 Mn3 -66.3(12) . .
O36 Mn8 O2 C6 131.5(7) . .
O1 Mn8 O2 C6 -50.8(7) . .
O19 Mn8 O2 C6 -130.5(17) . .
O26 Mn8 O2 C6 38.2(7) . .
O33 Mn8 O2 C6 -128.8(7) . .
Mn7 Mn8 O2 C6 -90.7(7) . .
Mn3 Mn8 O2 C6 -133.5(9) . .
O36 Mn8 O2 Mn3 -95.0(4) . .
O1 Mn8 O2 Mn3 82.7(4) . .
O19 Mn8 O2 Mn3 3.0(19) . .
O26 Mn8 O2 Mn3 171.6(3) . .
O33 Mn8 O2 Mn3 4.7(3) . .
Mn7 Mn8 O2 Mn3 42.8(3) . .
O38 Mn3 O2 C6 -130.1(8) . .
O3 Mn3 O2 C6 54.0(8) . .
O21 Mn3 O2 C6 130.1(14) . .
O18 Mn3 O2 C6 -32.8(8) . .
O33 Mn3 O2 C6 130.2(8) . .
Mn7 Mn3 O2 C6 90.9(7) . .
Mn5 Mn3 O2 C6 -110.8(7) . .
Mn8 Mn3 O2 C6 134.9(9) . .
O38 Mn3 O2 Mn8 95.1(4) . .
O3 Mn3 O2 Mn8 -80.8(4) . .
O21 Mn3 O2 Mn8 -4.8(16) . .
O18 Mn3 O2 Mn8 -167.6(4) . .
O33 Mn3 O2 Mn8 -4.7(3) . .
Mn7 Mn3 O2 Mn8 -44.0(3) . .
Mn5 Mn3 O2 Mn8 114.3(3) . .
C3 C5 O3 Mn7 -64.4(11) . .
C3 C5 O3 Mn3 66.5(11) . .
O29 Mn7 O3 C5 -155(2) . .
O33 Mn7 O3 C5 130.4(7) . .
O28 Mn7 O3 C5 -42.6(7) 5_665 .
O1 Mn7 O3 C5 50.0(7) . .
O30 Mn7 O3 C5 -133.8(7) . .
Mn9 Mn7 O3 C5 -121.6(7) 5_665 .
Mn3 Mn7 O3 C5 135.3(9) . .
Mn8 Mn7 O3 C5 86.3(7) . .
O29 Mn7 O3 Mn3 69(3) . .
O33 Mn7 O3 Mn3 -4.9(3) . .
O28 Mn7 O3 Mn3 -177.9(4) 5_665 .
O1 Mn7 O3 Mn3 -85.2(3) . .
O30 Mn7 O3 Mn3 90.9(4) . .
Mn9 Mn7 O3 Mn3 103.1(3) 5_665 .
Mn8 Mn7 O3 Mn3 -49.0(3) . .
O38 Mn3 O3 C5 -108(4) . .
O21 Mn3 O3 C5 138.7(7) . .
O2 Mn3 O3 C5 -55.0(7) . .
O18 Mn3 O3 C5 45.9(7) . .
O33 Mn3 O3 C5 -133.8(7) . .
Mn7 Mn3 O3 C5 -138.3(8) . .
Mn5 Mn3 O3 C5 88.6(9) . .
Mn8 Mn3 O3 C5 -90.4(7) . .
O38 Mn3 O3 Mn7 31(4) . .
O21 Mn3 O3 Mn7 -83.0(4) . .
O2 Mn3 O3 Mn7 83.3(4) . .
O18 Mn3 O3 Mn7 -175.9(4) . .
O33 Mn3 O3 Mn7 4.5(3) . .
Mn5 Mn3 O3 Mn7 -133.2(4) . .
Mn8 Mn3 O3 Mn7 47.9(3) . .
C9 C10 O4 Mn11 17.0(16) . .
O6 Mn11 O4 C10 38.1(10) . .
O5 Mn11 O4 C10 -55.1(10) . .
O34 Mn11 O4 C10 -149.5(10) . .
O8 Mn11 O4 C10 -158(2) . .
O7 Mn11 O4 C10 131.7(10) . .
Mn5 Mn11 O4 C10 -145.4(9) . .
Mn4 Mn11 O4 C10 168.2(10) . .
C9 C11 O5 Mn11 16.6(16) . .
O6 Mn11 O5 C11 -57.4(10) . .
O4 Mn11 O5 C11 36.0(10) . .
O34 Mn11 O5 C11 127.6(10) . .
O8 Mn11 O5 C11 -151.3(10) . .
O7 Mn11 O5 C11 162(2) . .
Mn5 Mn11 O5 C11 172.3(9) . .
Mn4 Mn11 O5 C11 130.4(9) . .
C9 C12 O6 Mn11 18.0(15) . .
O4 Mn11 O6 C12 -57.6(9) . .
O5 Mn11 O6 C12 35.3(9) . .
O34 Mn11 O6 C12 -179(76) . .
O8 Mn11 O6 C12 124.6(9) . .
O7 Mn11 O6 C12 -150.2(9) . .
Mn5 Mn11 O6 C12 125.6(8) . .
Mn4 Mn11 O6 C12 -151.7(8) . .
C15 C16 O7 Mn4 61.2(12) . .
C15 C16 O7 Mn11 -66.8(11) . .
O37 Mn4 O7 C16 -143(2) . .
O23 Mn4 O7 C16 135.3(8) . .
O9 Mn4 O7 C16 -49.9(8) . .
O16 Mn4 O7 C16 41.6(8) . .
O34 Mn4 O7 C16 -131.6(8) . .
Mn11 Mn4 O7 C16 -133.7(9) . .
Mn5 Mn4 O7 C16 -86.8(8) . .
Mn2 Mn4 O7 C16 104.6(8) . .
O37 Mn4 O7 Mn11 -9(3) . .
O23 Mn4 O7 Mn11 -91.0(4) . .
O9 Mn4 O7 Mn11 83.8(3) . .
O16 Mn4 O7 Mn11 175.4(3) . .
O34 Mn4 O7 Mn11 2.1(3) . .
Mn5 Mn4 O7 Mn11 47.0(3) . .
Mn2 Mn4 O7 Mn11 -121.7(5) . .
O6 Mn11 O7 C16 -43.3(7) . .
O4 Mn11 O7 C16 -136.7(7) . .
O5 Mn11 O7 C16 97(2) . .
O34 Mn11 O7 C16 132.4(7) . .
O8 Mn11 O7 C16 50.4(7) . .
Mn5 Mn11 O7 C16 86.9(7) . .
Mn4 Mn11 O7 C16 134.7(8) . .
O6 Mn11 O7 Mn4 -178.0(4) . .
O4 Mn11 O7 Mn4 88.6(4) . .
O5 Mn11 O7 Mn4 -38(2) . .
O34 Mn11 O7 Mn4 -2.3(3) . .
O8 Mn11 O7 Mn4 -84.2(3) . .
Mn5 Mn11 O7 Mn4 -47.8(3) . .
C15 C17 O8 Mn5 -62.0(11) . .
C15 C17 O8 Mn11 68.1(11) . .
O38 Mn5 O8 C17 137.0(17) . .
O9 Mn5 O8 C17 48.7(8) . .
O22 Mn5 O8 C17 -136.6(8) . .
O17 Mn5 O8 C17 -45.2(8) . .
O34 Mn5 O8 C17 129.8(8) . .
Mn11 Mn5 O8 C17 135.5(9) . .
Mn4 Mn5 O8 C17 87.2(7) . .
Mn3 Mn5 O8 C17 -109.6(9) . .
O38 Mn5 O8 Mn11 2(2) . .
O9 Mn5 O8 Mn11 -86.8(4) . .
O22 Mn5 O8 Mn11 87.9(4) . .
O17 Mn5 O8 Mn11 179.3(4) . .
O34 Mn5 O8 Mn11 -5.6(3) . .
Mn4 Mn5 O8 Mn11 -48.3(3) . .
Mn3 Mn5 O8 Mn11 115.0(5) . .
O6 Mn11 O8 C17 42.3(8) . .
O4 Mn11 O8 C17 -121(3) . .
O5 Mn11 O8 C17 135.3(8) . .
O34 Mn11 O8 C17 -130.2(8) . .
O7 Mn11 O8 C17 -50.9(7) . .
Mn5 Mn11 O8 C17 -136.5(9) . .
Mn4 Mn11 O8 C17 -87.5(7) . .
O6 Mn11 O8 Mn5 178.7(4) . .
O4 Mn11 O8 Mn5 15(3) . .
O5 Mn11 O8 Mn5 -88.3(4) . .
O34 Mn11 O8 Mn5 6.3(4) . .
O7 Mn11 O8 Mn5 85.6(4) . .
Mn4 Mn11 O8 Mn5 49.0(3) . .
C15 C18 O9 Mn5 65.6(12) . .
C15 C18 O9 Mn4 -59.2(12) . .
O38 Mn5 O9 C18 141.7(7) . .
O8 Mn5 O9 C18 -49.1(7) . .
O22 Mn5 O9 C18 -89(2) . .
O17 Mn5 O9 C18 43.0(7) . .
O34 Mn5 O9 C18 -126.5(7) . .
Mn11 Mn5 O9 C18 -87.5(7) . .
Mn4 Mn5 O9 C18 -130.9(8) . .
Mn3 Mn5 O9 C18 121.9(7) . .
O38 Mn5 O9 Mn4 -87.4(3) . .
O8 Mn5 O9 Mn4 81.9(3) . .
O22 Mn5 O9 Mn4 42(2) . .
O17 Mn5 O9 Mn4 173.9(3) . .
O34 Mn5 O9 Mn4 4.4(3) . .
Mn11 Mn5 O9 Mn4 43.5(3) . .
Mn3 Mn5 O9 Mn4 -107.2(3) . .
O37 Mn4 O9 C18 -139.3(7) . .
O7 Mn4 O9 C18 48.4(7) . .
O23 Mn4 O9 C18 89(3) . .
O16 Mn4 O9 C18 -42.3(7) . .
O34 Mn4 O9 C18 126.2(7) . .
Mn11 Mn4 O9 C18 87.4(7) . .
Mn5 Mn4 O9 C18 130.9(8) . .
Mn2 Mn4 O9 C18 -120.1(7) . .
O37 Mn4 O9 Mn5 89.8(4) . .
O7 Mn4 O9 Mn5 -82.5(3) . .
O23 Mn4 O9 Mn5 -42(3) . .
O16 Mn4 O9 Mn5 -173.2(3) . .
O34 Mn4 O9 Mn5 -4.6(3) . .
Mn11 Mn4 O9 Mn5 -43.5(3) . .
Mn2 Mn4 O9 Mn5 109.1(3) . .
O11 C19 O10 Mn9 -13(2) . .
C20 C19 O10 Mn9 164.1(9) . .
O30 Mn9 O10 C19 143.1(11) 5_665 .
O31 Mn9 O10 C19 -31.0(11) . .
O29 Mn9 O10 C19 -164.0(19) 5_665 .
O32 Mn9 O10 C19 45.9(11) . .
O27 Mn9 O10 C19 -126.6(11) . .
Mn6 Mn9 O10 C19 8.3(10) . .
Mn7 Mn9 O10 C19 165.8(9) 5_665 .
O10 C19 O11 Mn6 9.2(18) . .
C20 C19 O11 Mn6 -168.3(8) . .
O32 Mn6 O11 C19 -45.4(9) . .
O13 Mn6 O11 C19 127.9(9) . .
O31 Mn6 O11 C19 35.5(9) . .
O12 Mn6 O11 C19 -143.7(9) . .
O35 Mn6 O11 C19 -175.3(14) . .
Mn9 Mn6 O11 C19 -2.0(9) . .
Mn1 Mn6 O11 C19 -146.1(8) . .
Mn2 Mn6 O11 C19 131.4(8) . .
C23 C24 O12 Mn1 69.3(11) . .
C23 C24 O12 Mn6 -61.2(11) . .
O36 Mn1 O12 C24 -106(2) . .
O25 Mn1 O12 C24 39.5(8) . .
O35 Mn1 O12 C24 -132.3(8) . .
O20 Mn1 O12 C24 132.5(8) . .
O14 Mn1 O12 C24 -50.8(8) . .
Mn6 Mn1 O12 C24 -135.3(9) . .
Mn2 Mn1 O12 C24 -87.5(8) . .
O36 Mn1 O12 Mn6 30(3) . .
O25 Mn1 O12 Mn6 174.8(4) . .
O35 Mn1 O12 Mn6 3.0(3) . .
O20 Mn1 O12 Mn6 -92.2(4) . .
O14 Mn1 O12 Mn6 84.5(4) . .
Mn2 Mn1 O12 Mn6 47.9(3) . .
O32 Mn6 O12 C24 -130.6(7) . .
O13 Mn6 O12 C24 53.0(7) . .
O31 Mn6 O12 C24 -168(100) . .
O35 Mn6 O12 C24 134.8(8) . .
O11 Mn6 O12 C24 -39.3(7) . .
Mn9 Mn6 O12 C24 -114.5(7) . .
Mn1 Mn6 O12 C24 137.7(9) . .
Mn2 Mn6 O12 C24 89.1(7) . .
O32 Mn6 O12 Mn1 91.7(4) . .
O13 Mn6 O12 Mn1 -84.7(4) . .
O31 Mn6 O12 Mn1 54(17) . .
O35 Mn6 O12 Mn1 -2.9(3) . .
O11 Mn6 O12 Mn1 -177.0(4) . .
Mn9 Mn6 O12 Mn1 107.9(3) . .
Mn2 Mn6 O12 Mn1 -48.5(3) . .
C23 C25 O13 Mn6 66.5(10) . .
C23 C25 O13 Mn2 -65.4(11) . .
O32 Mn6 O13 C25 154(2) . .
O31 Mn6 O13 C25 125.6(7) . .
O12 Mn6 O13 C25 -55.0(7) . .
O35 Mn6 O13 C25 -131.8(7) . .
O11 Mn6 O13 C25 38.8(7) . .
Mn9 Mn6 O13 C25 114.8(6) . .
Mn1 Mn6 O13 C25 -92.2(6) . .
Mn2 Mn6 O13 C25 -136.5(8) . .
O32 Mn6 O13 Mn2 -70(2) . .
O31 Mn6 O13 Mn2 -97.8(4) . .
O12 Mn6 O13 Mn2 81.5(4) . .
O35 Mn6 O13 Mn2 4.7(3) . .
O11 Mn6 O13 Mn2 175.4(4) . .
Mn9 Mn6 O13 Mn2 -108.6(3) . .
Mn1 Mn6 O13 Mn2 44.3(3) . .
O37 Mn2 O13 C25 114(5) . .
O14 Mn2 O13 C25 49.8(8) . .
O24 Mn2 O13 C25 -144.2(8) . .
O15 Mn2 O13 C25 -46.1(8) . .
O35 Mn2 O13 C25 130.4(8) . .
Mn6 Mn2 O13 C25 135.0(9) . .
Mn1 Mn2 O13 C25 91.2(7) . .
Mn4 Mn2 O13 C25 -86.7(9) . .
O37 Mn2 O13 Mn6 -21(5) . .
O14 Mn2 O13 Mn6 -85.2(4) . .
O24 Mn2 O13 Mn6 80.9(4) . .
O15 Mn2 O13 Mn6 178.9(4) . .
O35 Mn2 O13 Mn6 -4.5(3) . .
Mn1 Mn2 O13 Mn6 -43.8(3) . .
Mn4 Mn2 O13 Mn6 138.3(4) . .
C23 C26 O14 Mn2 63.3(11) . .
C23 C26 O14 Mn1 -59.1(11) . .
O37 Mn2 O14 C26 134.8(8) . .
O13 Mn2 O14 C26 -48.5(8) . .
O24 Mn2 O14 C26 -128.9(13) . .
O15 Mn2 O14 C26 39.4(8) . .
O35 Mn2 O14 C26 -125.9(8) . .
Mn6 Mn2 O14 C26 -83.4(7) . .
Mn1 Mn2 O14 C26 -129.7(9) . .
Mn4 Mn2 O14 C26 113.4(7) . .
O37 Mn2 O14 Mn1 -95.5(3) . .
O13 Mn2 O14 Mn1 81.2(3) . .
O24 Mn2 O14 Mn1 0.7(15) . .
O15 Mn2 O14 Mn1 169.1(3) . .
O35 Mn2 O14 Mn1 3.8(3) . .
Mn6 Mn2 O14 Mn1 46.2(2) . .
Mn4 Mn2 O14 Mn1 -116.9(2) . .
O36 Mn1 O14 C26 -140.6(7) . .
O12 Mn1 O14 C26 46.1(7) . .
O25 Mn1 O14 C26 -45.3(7) . .
O35 Mn1 O14 C26 126.4(7) . .
O20 Mn1 O14 C26 82(3) . .
Mn6 Mn1 O14 C26 84.0(7) . .
Mn2 Mn1 O14 C26 130.6(8) . .
O36 Mn1 O14 Mn2 88.8(3) . .
O12 Mn1 O14 Mn2 -84.5(3) . .
O25 Mn1 O14 Mn2 -175.9(3) . .
O35 Mn1 O14 Mn2 -4.2(3) . .
O20 Mn1 O14 Mn2 -49(3) . .
Mn6 Mn1 O14 Mn2 -46.6(2) . .
O16 C27 O15 Mn2 29.3(19) . .
C28 C27 O15 Mn2 -150.3(9) . .
O37 Mn2 O15 C27 -4.7(11) . .
O14 Mn2 O15 C27 85.4(10) . .
O13 Mn2 O15 C27 174.1(10) . .
O24 Mn2 O15 C27 -97.5(10) . .
O35 Mn2 O15 C27 160.9(11) . .
Mn6 Mn2 O15 C27 174.8(9) . .
Mn1 Mn2 O15 C27 95.9(10) . .
Mn4 Mn2 O15 C27 -22.8(10) . .
O15 C27 O16 Mn4 -10.0(19) . .
C28 C27 O16 Mn4 169.5(9) . .
O37 Mn4 O16 C27 -27.4(10) . .
O7 Mn4 O16 C27 152.0(10) . .
O23 Mn4 O16 C27 66.4(10) . .
O9 Mn4 O16 C27 -119.6(10) . .
O34 Mn4 O16 C27 -178.0(12) . .
Mn11 Mn4 O16 C27 155.8(9) . .
Mn5 Mn4 O16 C27 -124.8(9) . .
Mn2 Mn4 O16 C27 -5.3(10) . .
O18 C29 O17 Mn5 -15(2) . .
C30 C29 O17 Mn5 163.8(11) . .
O38 Mn5 O17 C29 31.5(12) . .
O8 Mn5 O17 C29 -148.1(11) . .
O9 Mn5 O17 C29 124.1(11) . .
O22 Mn5 O17 C29 -61.9(11) . .
O34 Mn5 O17 C29 -172.7(13) . .
Mn11 Mn5 O17 C29 -147.5(10) . .
Mn4 Mn5 O17 C29 129.3(11) . .
Mn3 Mn5 O17 C29 10.9(11) . .
O17 C29 O18 Mn3 8(2) . .
C30 C29 O18 Mn3 -171.3(11) . .
O38 Mn3 O18 C29 -17.9(13) . .
O3 Mn3 O18 C29 164.4(13) . .
O21 Mn3 O18 C29 75.7(13) . .
O2 Mn3 O18 C29 -108.4(13) . .
O33 Mn3 O18 C29 165.5(11) . .
Mn7 Mn3 O18 C29 161.4(11) . .
Mn5 Mn3 O18 C29 1.1(12) . .
Mn8 Mn3 O18 C29 -118.6(12) . .
O20 C31 O19 Mn8 12.1(17) . .
C32 C31 O19 Mn8 -169.0(8) . .
O36 Mn8 O19 C31 -40.7(10) . .
O1 Mn8 O19 C31 142.4(10) . .
O2 Mn8 O19 C31 -138.1(16) . .
O26 Mn8 O19 C31 53.2(10) . .
O33 Mn8 O19 C31 -139.8(10) . .
Mn7 Mn8 O19 C31 -177.5(10) . .
Mn3 Mn8 O19 C31 -135.7(9) . .
O19 C31 O20 Mn1 11.7(17) . .
C32 C31 O20 Mn1 -167.2(7) . .
O36 Mn1 O20 C31 2.0(10) . .
O12 Mn1 O20 C31 174.9(10) . .
O25 Mn1 O20 C31 -93.6(10) . .
O35 Mn1 O20 C31 95.3(10) . .
O14 Mn1 O20 C31 139(3) . .
Mn6 Mn1 O20 C31 137.2(10) . .
Mn2 Mn1 O20 C31 95.6(10) . .
O22 C33 O21 Mn3 4(2) . .
C34 C33 O21 Mn3 -175.9(9) . .
O38 Mn3 O21 C33 27.3(12) . .
O3 Mn3 O21 C33 -157.4(11) . .
O2 Mn3 O21 C33 126.7(15) . .
O18 Mn3 O21 C33 -70.2(11) . .
O33 Mn3 O21 C33 126.6(11) . .
Mn7 Mn3 O21 C33 165.8(11) . .
Mn5 Mn3 O21 C33 3.7(11) . .
Mn8 Mn3 O21 C33 123.0(11) . .
O21 C33 O22 Mn5 -17(2) . .
C34 C33 O22 Mn5 163.5(9) . .
O38 Mn5 O22 C33 -7.8(12) . .
O8 Mn5 O22 C33 -177.0(12) . .
O9 Mn5 O22 C33 -137(2) . .
O17 Mn5 O22 C33 90.9(12) . .
O34 Mn5 O22 C33 -100.0(12) . .
Mn11 Mn5 O22 C33 -138.6(12) . .
Mn4 Mn5 O22 C33 -100.9(12) . .
Mn3 Mn5 O22 C33 13.6(11) . .
O24 C35 O23 Mn4 32.2(18) . .
C36 C35 O23 Mn4 -150.8(9) . .
O37 Mn4 O23 C35 -7.1(10) . .
O7 Mn4 O23 C35 165.2(10) . .
O9 Mn4 O23 C35 124(2) . .
O16 Mn4 O23 C35 -104.3(10) . .
O34 Mn4 O23 C35 87.7(10) . .
Mn11 Mn4 O23 C35 126.1(10) . .
Mn5 Mn4 O23 C35 88.6(10) . .
Mn2 Mn4 O23 C35 -27.8(9) . .
O23 C35 O24 Mn2 -5.1(18) . .
C36 C35 O24 Mn2 177.8(8) . .
O37 Mn2 O24 C35 -36.1(10) . .
O14 Mn2 O24 C35 -132.1(13) . .
O13 Mn2 O24 C35 147.4(10) . .
O15 Mn2 O24 C35 59.6(10) . .
O35 Mn2 O24 C35 -135.1(10) . .
Mn6 Mn2 O24 C35 -177.8(9) . .
Mn1 Mn2 O24 C35 -131.5(9) . .
Mn4 Mn2 O24 C35 -11.0(9) . .
O26 C37 O25 Mn1 7.9(19) . .
C38 C37 O25 Mn1 -174.8(9) . .
O36 Mn1 O25 C37 -36.8(10) . .
O12 Mn1 O25 C37 148.0(10) . .
O35 Mn1 O25 C37 -169.8(13) . .
O20 Mn1 O25 C37 57.6(10) . .
O14 Mn1 O25 C37 -126.8(10) . .
Mn6 Mn1 O25 C37 152.0(8) . .
Mn2 Mn1 O25 C37 -129.9(9) . .
O25 C37 O26 Mn8 13(2) . .
C38 C37 O26 Mn8 -164.5(9) . .
O36 Mn8 O26 C37 3.0(12) . .
O1 Mn8 O26 C37 178.7(12) . .
O2 Mn8 O26 C37 90.9(12) . .
O19 Mn8 O26 C37 -91.3(12) . .
O33 Mn8 O26 C37 162.6(13) . .
Mn7 Mn8 O26 C37 176.8(11) . .
Mn3 Mn8 O26 C37 97.5(12) . .
O28 C39 O27 Mn9 -5.4(18) . .
C40 C39 O27 Mn9 179.1(8) . .
O30 Mn9 O27 C39 -39.9(9) 5_665 .
O31 Mn9 O27 C39 134.2(9) . .
O29 Mn9 O27 C39 40.7(9) 5_665 .
O10 Mn9 O27 C39 -134.0(9) . .
O32 Mn9 O27 C39 162.7(18) . .
Mn6 Mn9 O27 C39 151.4(8) . .
Mn7 Mn9 O27 C39 3.5(9) 5_665 .
O27 C39 O28 Mn7 3.6(19) . 5_665
C40 C39 O28 Mn7 179.4(7) . 5_665
O3 Mn7 O29 C41 175(2) . .
O33 Mn7 O29 C41 -111.1(7) . .
O28 Mn7 O29 C41 62.7(8) 5_665 .
O1 Mn7 O29 C41 -30.4(8) . .
O30 Mn7 O29 C41 153.2(8) . .
Mn9 Mn7 O29 C41 137.2(9) 5_665 .
Mn3 Mn7 O29 C41 -123.1(7) . .
Mn8 Mn7 O29 C41 -67.0(7) . .
O3 Mn7 O29 Mn9 38(3) . 5_665
O33 Mn7 O29 Mn9 111.7(3) . 5_665
O28 Mn7 O29 Mn9 -74.5(4) 5_665 5_665
O1 Mn7 O29 Mn9 -167.6(3) . 5_665
O30 Mn7 O29 Mn9 16.0(3) . 5_665
Mn3 Mn7 O29 Mn9 99.7(4) . 5_665
Mn8 Mn7 O29 Mn9 155.7(2) . 5_665
O29 Mn7 O30 C42 -151.7(9) . .
O3 Mn7 O30 C42 31.0(9) . .
O33 Mn7 O30 C42 114.8(8) . .
O28 Mn7 O30 C42 -59.5(8) 5_665 .
O1 Mn7 O30 C42 177(2) . .
Mn9 Mn7 O30 C42 -134.8(10) 5_665 .
Mn3 Mn7 O30 C42 69.0(8) . .
Mn8 Mn7 O30 C42 123.0(8) . .
O29 Mn7 O30 Mn9 -16.9(3) . 5_665
O3 Mn7 O30 Mn9 165.7(3) . 5_665
O33 Mn7 O30 Mn9 -110.4(3) . 5_665
O28 Mn7 O30 Mn9 75.2(4) 5_665 5_665
O1 Mn7 O30 Mn9 -48(3) . 5_665
Mn3 Mn7 O30 Mn9 -156.3(2) . 5_665
Mn8 Mn7 O30 Mn9 -102.2(3) . 5_665
O30 Mn9 O31 C43 158(2) 5_665 .
O29 Mn9 O31 C43 109.1(9) 5_665 .
O10 Mn9 O31 C43 -64.5(9) . .
O32 Mn9 O31 C43 -154.8(9) . .
O27 Mn9 O31 C43 21.1(9) . .
Mn6 Mn9 O31 C43 -139.6(10) . .
Mn7 Mn9 O31 C43 99.6(8) 5_665 .
O30 Mn9 O31 Mn6 -62(2) 5_665 .
O29 Mn9 O31 Mn6 -111.3(3) 5_665 .
O10 Mn9 O31 Mn6 75.1(4) . .
O32 Mn9 O31 Mn6 -15.2(3) . .
O27 Mn9 O31 Mn6 160.7(3) . .
Mn7 Mn9 O31 Mn6 -120.8(3) 5_665 .
O32 Mn6 O31 C43 155.9(8) . .
O13 Mn6 O31 C43 -27.6(8) . .
O12 Mn6 O31 C43 -166(69) . .
O35 Mn6 O31 C43 -109.6(8) . .
O11 Mn6 O31 C43 64.7(8) . .
Mn9 Mn6 O31 C43 138.8(9) . .
Mn1 Mn6 O31 C43 -113.3(8) . .
Mn2 Mn6 O31 C43 -63.9(8) . .
O32 Mn6 O31 Mn9 17.1(3) . .
O13 Mn6 O31 Mn9 -166.5(3) . .
O12 Mn6 O31 Mn9 55(17) . .
O35 Mn6 O31 Mn9 111.6(3) . .
O11 Mn6 O31 Mn9 -74.2(4) . .
Mn1 Mn6 O31 Mn9 107.8(3) . .
Mn2 Mn6 O31 Mn9 157.3(3) . .
O13 Mn6 O32 C44 -176(2) . .
O31 Mn6 O32 C44 -147.9(7) . .
O12 Mn6 O32 C44 32.7(7) . .
O35 Mn6 O32 C44 110.1(7) . .
O11 Mn6 O32 C44 -61.3(7) . .
Mn9 Mn6 O32 C44 -133.0(8) . .
Mn1 Mn6 O32 C44 70.4(7) . .
Mn2 Mn6 O32 C44 122.6(7) . .
O13 Mn6 O32 Mn9 -43(2) . .
O31 Mn6 O32 Mn9 -14.9(3) . .
O12 Mn6 O32 Mn9 165.7(3) . .
O35 Mn6 O32 Mn9 -116.9(3) . .
O11 Mn6 O32 Mn9 71.7(3) . .
Mn1 Mn6 O32 Mn9 -156.6(2) . .
Mn2 Mn6 O32 Mn9 -104.4(3) . .
O30 Mn9 O32 C44 -37.4(8) 5_665 .
O31 Mn9 O32 C44 149.0(8) . .
O29 Mn9 O32 C44 -118.8(8) 5_665 .
O10 Mn9 O32 C44 56.8(8) . .
O27 Mn9 O32 C44 120(2) . .
Mn6 Mn9 O32 C44 133.1(9) . .
Mn7 Mn9 O32 C44 -81.9(8) 5_665 .
O30 Mn9 O32 Mn6 -170.5(3) 5_665 .
O31 Mn9 O32 Mn6 15.9(3) . .
O29 Mn9 O32 Mn6 108.1(3) 5_665 .
O10 Mn9 O32 Mn6 -76.3(4) . .
O27 Mn9 O32 Mn6 -13(2) . .
Mn7 Mn9 O32 Mn6 145.0(2) 5_665 .
O29 Mn7 O33 C45 -36.6(9) . .
O3 Mn7 O33 C45 136.6(9) . .
O28 Mn7 O33 C45 -176.4(18) 5_665 .
O1 Mn7 O33 C45 -134.4(9) . .
O30 Mn7 O33 C45 39.5(9) . .
Mn9 Mn7 O33 C45 2.4(9) 5_665 .
Mn3 Mn7 O33 C45 132.4(9) . .
Mn8 Mn7 O33 C45 -133.0(9) . .
O29 Mn7 O33 Mn3 -169.0(3) . .
O3 Mn7 O33 Mn3 4.2(3) . .
O28 Mn7 O33 Mn3 51(2) 5_665 .
O1 Mn7 O33 Mn3 93.1(3) . .
O30 Mn7 O33 Mn3 -93.0(3) . .
Mn9 Mn7 O33 Mn3 -130.01(19) 5_665 .
Mn8 Mn7 O33 Mn3 94.6(3) . .
O29 Mn7 O33 Mn8 96.3(3) . .
O3 Mn7 O33 Mn8 -90.4(3) . .
O28 Mn7 O33 Mn8 -43(2) 5_665 .
O1 Mn7 O33 Mn8 -1.5(3) . .
O30 Mn7 O33 Mn8 172.4(3) . .
Mn9 Mn7 O33 Mn8 135.4(2) 5_665 .
Mn3 Mn7 O33 Mn8 -94.6(3) . .
O38 Mn3 O33 C45 45.1(8) . .
O3 Mn3 O33 C45 -137.2(8) . .
O21 Mn3 O33 C45 -47.8(8) . .
O2 Mn3 O33 C45 132.2(8) . .
O18 Mn3 O33 C45 -138.3(12) . .
Mn7 Mn3 O33 C45 -132.9(9) . .
Mn5 Mn3 O33 C45 24.0(8) . .
Mn8 Mn3 O33 C45 128.3(8) . .
O38 Mn3 O33 Mn7 178.1(3) . .
O3 Mn3 O33 Mn7 -4.2(3) . .
O21 Mn3 O33 Mn7 85.2(3) . .
O2 Mn3 O33 Mn7 -94.8(3) . .
O18 Mn3 O33 Mn7 -5.4(13) . .
Mn5 Mn3 O33 Mn7 156.96(16) . .
Mn8 Mn3 O33 Mn7 -98.8(3) . .
O38 Mn3 O33 Mn8 -83.2(3) . .
O3 Mn3 O33 Mn8 94.5(3) . .
O21 Mn3 O33 Mn8 -176.0(3) . .
O2 Mn3 O33 Mn8 4.0(3) . .
O18 Mn3 O33 Mn8 93.4(12) . .
Mn7 Mn3 O33 Mn8 98.8(3) . .
Mn5 Mn3 O33 Mn8 -104.3(2) . .
O36 Mn8 O33 C45 -48.0(8) . .
O1 Mn8 O33 C45 136.2(8) . .
O2 Mn8 O33 C45 -133.6(8) . .
O19 Mn8 O33 C45 46.1(8) . .
O26 Mn8 O33 C45 152.6(14) . .
Mn7 Mn8 O33 C45 134.5(9) . .
Mn3 Mn8 O33 C45 -129.6(9) . .
O36 Mn8 O33 Mn7 177.5(3) . .
O1 Mn8 O33 Mn7 1.6(3) . .
O2 Mn8 O33 Mn7 91.9(3) . .
O19 Mn8 O33 Mn7 -88.4(3) . .
O26 Mn8 O33 Mn7 18.1(16) . .
Mn3 Mn8 O33 Mn7 95.9(3) . .
O36 Mn8 O33 Mn3 81.6(3) . .
O1 Mn8 O33 Mn3 -94.3(3) . .
O2 Mn8 O33 Mn3 -4.0(3) . .
O19 Mn8 O33 Mn3 175.7(3) . .
O26 Mn8 O33 Mn3 -77.8(15) . .
Mn7 Mn8 O33 Mn3 -95.9(3) . .
O6 Mn11 O34 C46 166(2) . .
O4 Mn11 O34 C46 44.9(8) . .
O5 Mn11 O34 C46 -47.9(8) . .
O8 Mn11 O34 C46 -136.3(8) . .
O7 Mn11 O34 C46 137.0(8) . .
Mn5 Mn11 O34 C46 -131.1(9) . .
Mn4 Mn11 O34 C46 135.0(9) . .
O6 Mn11 O34 Mn4 31(2) . .
O4 Mn11 O34 Mn4 -90.1(4) . .
O5 Mn11 O34 Mn4 177.1(3) . .
O8 Mn11 O34 Mn4 88.7(3) . .
O7 Mn11 O34 Mn4 2.0(3) . .
Mn5 Mn11 O34 Mn4 93.9(3) . .
O6 Mn11 O34 Mn5 -63(2) . .
O4 Mn11 O34 Mn5 176.0(3) . .
O5 Mn11 O34 Mn5 83.2(3) . .
O8 Mn11 O34 Mn5 -5.2(3) . .
O7 Mn11 O34 Mn5 -91.9(3) . .
Mn4 Mn11 O34 Mn5 -93.9(3) . .
O37 Mn4 O34 C46 42.9(8) . .
O7 Mn4 O34 C46 -135.7(8) . .
O23 Mn4 O34 C46 -50.7(8) . .
O9 Mn4 O34 C46 134.1(8) . .
O16 Mn4 O34 C46 -166.4(13) . .
Mn11 Mn4 O34 C46 -133.5(9) . .
Mn5 Mn4 O34 C46 130.2(8) . .
Mn2 Mn4 O34 C46 21.5(8) . .
O37 Mn4 O34 Mn11 176.4(3) . .
O7 Mn4 O34 Mn11 -2.2(3) . .
O23 Mn4 O34 Mn11 82.8(3) . .
O9 Mn4 O34 Mn11 -92.4(3) . .
O16 Mn4 O34 Mn11 -32.9(15) . .
Mn5 Mn4 O34 Mn11 -96.3(3) . .
Mn2 Mn4 O34 Mn11 154.98(18) . .
O37 Mn4 O34 Mn5 -87.3(3) . .
O7 Mn4 O34 Mn5 94.2(3) . .
O23 Mn4 O34 Mn5 179.2(3) . .
O9 Mn4 O34 Mn5 4.0(3) . .
O16 Mn4 O34 Mn5 63.4(14) . .
Mn11 Mn4 O34 Mn5 96.3(3) . .
Mn2 Mn4 O34 Mn5 -108.69(19) . .
O38 Mn5 O34 C46 -43.2(7) . .
O8 Mn5 O34 C46 135.5(8) . .
O9 Mn5 O34 C46 -134.8(7) . .
O22 Mn5 O34 C46 50.1(7) . .
O17 Mn5 O34 C46 160.8(15) . .
Mn11 Mn5 O34 C46 129.9(8) . .
Mn4 Mn5 O34 C46 -130.7(8) . .
Mn3 Mn5 O34 C46 -23.0(8) . .
O38 Mn5 O34 Mn11 -173.1(3) . .
O8 Mn5 O34 Mn11 5.6(3) . .
O9 Mn5 O34 Mn11 95.2(3) . .
O22 Mn5 O34 Mn11 -79.8(3) . .
O17 Mn5 O34 Mn11 30.9(17) . .
Mn4 Mn5 O34 Mn11 99.3(4) . .
Mn3 Mn5 O34 Mn11 -152.99(19) . .
O38 Mn5 O34 Mn4 87.6(3) . .
O8 Mn5 O34 Mn4 -93.8(3) . .
O9 Mn5 O34 Mn4 -4.1(3) . .
O22 Mn5 O34 Mn4 -179.1(3) . .
O17 Mn5 O34 Mn4 -68.4(16) . .
Mn11 Mn5 O34 Mn4 -99.3(4) . .
Mn3 Mn5 O34 Mn4 107.7(2) . .
O36 Mn1 O35 C47 47.2(8) . .
O12 Mn1 O35 C47 -136.6(8) . .
O25 Mn1 O35 C47 -180(100) . .
O20 Mn1 O35 C47 -47.2(8) . .
O14 Mn1 O35 C47 136.7(8) . .
Mn6 Mn1 O35 C47 -133.8(9) . .
Mn2 Mn1 O35 C47 133.1(8) . .
O36 Mn1 O35 Mn6 -179.0(3) . .
O12 Mn1 O35 Mn6 -2.8(3) . .
O25 Mn1 O35 Mn6 -45.9(16) . .
O20 Mn1 O35 Mn6 86.6(3) . .
O14 Mn1 O35 Mn6 -89.5(3) . .
Mn2 Mn1 O35 Mn6 -93.1(3) . .
O36 Mn1 O35 Mn2 -86.0(3) . .
O12 Mn1 O35 Mn2 90.3(3) . .
O25 Mn1 O35 Mn2 47.2(16) . .
O20 Mn1 O35 Mn2 179.7(3) . .
O14 Mn1 O35 Mn2 3.6(3) . .
Mn6 Mn1 O35 Mn2 93.1(3) . .
O32 Mn6 O35 C47 40.3(8) . .
O13 Mn6 O35 C47 -132.5(7) . .
O31 Mn6 O35 C47 -41.8(8) . .
O12 Mn6 O35 C47 137.3(8) . .
O11 Mn6 O35 C47 169.8(14) . .
Mn9 Mn6 O35 C47 -3.1(8) . .
Mn1 Mn6 O35 C47 134.5(9) . .
Mn2 Mn6 O35 C47 -128.6(8) . .
O32 Mn6 O35 Mn1 -94.3(3) . .
O13 Mn6 O35 Mn1 93.0(3) . .
O31 Mn6 O35 Mn1 -176.4(3) . .
O12 Mn6 O35 Mn1 2.8(3) . .
O11 Mn6 O35 Mn1 35.2(17) . .
Mn9 Mn6 O35 Mn1 -137.6(2) . .
Mn2 Mn6 O35 Mn1 96.9(3) . .
O32 Mn6 O35 Mn2 168.9(3) . .
O13 Mn6 O35 Mn2 -3.9(3) . .
O31 Mn6 O35 Mn2 86.8(3) . .
O12 Mn6 O35 Mn2 -94.1(3) . .
O11 Mn6 O35 Mn2 -61.6(16) . .
Mn9 Mn6 O35 Mn2 125.48(18) . .
Mn1 Mn6 O35 Mn2 -96.9(3) . .
O37 Mn2 O35 C47 -49.3(7) . .
O14 Mn2 O35 C47 -137.3(7) . .
O13 Mn2 O35 C47 131.7(7) . .
O24 Mn2 O35 C47 41.9(7) . .
O15 Mn2 O35 C47 145.2(11) . .
Mn6 Mn2 O35 C47 127.9(8) . .
Mn1 Mn2 O35 C47 -133.3(8) . .
Mn4 Mn2 O35 C47 -30.6(7) . .
O37 Mn2 O35 Mn1 84.0(3) . .
O14 Mn2 O35 Mn1 -4.0(3) . .
O13 Mn2 O35 Mn1 -94.9(3) . .
O24 Mn2 O35 Mn1 175.3(3) . .
O15 Mn2 O35 Mn1 -81.5(11) . .
Mn6 Mn2 O35 Mn1 -98.8(3) . .
Mn4 Mn2 O35 Mn1 102.8(2) . .
O37 Mn2 O35 Mn6 -177.2(3) . .
O14 Mn2 O35 Mn6 94.8(3) . .
O13 Mn2 O35 Mn6 3.8(3) . .
O24 Mn2 O35 Mn6 -85.9(3) . .
O15 Mn2 O35 Mn6 17.3(12) . .
Mn1 Mn2 O35 Mn6 98.8(3) . .
Mn4 Mn2 O35 Mn6 -158.45(13) . .
O12 Mn1 O36 Mn8 -162(2) . .
O25 Mn1 O36 Mn8 53.3(5) . .
O35 Mn1 O36 Mn8 -135.5(5) . .
O20 Mn1 O36 Mn8 -40.1(5) . .
O14 Mn1 O36 Mn8 143.7(5) . .
Mn6 Mn1 O36 Mn8 -136.4(3) . .
Mn2 Mn1 O36 Mn8 -179.8(4) . .
O12 Mn1 O36 Mn10 52(3) . .
O25 Mn1 O36 Mn10 -92.9(4) . .
O35 Mn1 O36 Mn10 78.3(4) . .
O20 Mn1 O36 Mn10 173.8(4) . .
O14 Mn1 O36 Mn10 -2.5(4) . .
Mn6 Mn1 O36 Mn10 77.4(4) . .
Mn2 Mn1 O36 Mn10 34.1(3) . .
O1 Mn8 O36 Mn1 -164(4) . .
O2 Mn8 O36 Mn1 -138.0(5) . .
O19 Mn8 O36 Mn1 52.9(5) . .
O26 Mn8 O36 Mn1 -41.0(5) . .
O33 Mn8 O36 Mn1 143.7(4) . .
Mn7 Mn8 O36 Mn1 145.9(3) . .
Mn3 Mn8 O36 Mn1 -173.8(4) . .
O1 Mn8 O36 Mn10 -18(4) . .
O2 Mn8 O36 Mn10 8.2(4) . .
O19 Mn8 O36 Mn10 -160.9(4) . .
O26 Mn8 O36 Mn10 105.3(4) . .
O33 Mn8 O36 Mn10 -70.0(4) . .
Mn7 Mn8 O36 Mn10 -67.8(5) . .
Mn3 Mn8 O36 Mn10 -27.6(3) . .
O37 Mn10 O36 Mn1 -55.7(4) . .
O38 Mn10 O36 Mn1 -160.1(3) . .
N1 Mn10 O36 Mn1 78.4(5) . .
O37 Mn10 O36 Mn8 155.2(4) . .
O38 Mn10 O36 Mn8 50.8(4) . .
N1 Mn10 O36 Mn8 -70.7(5) . .
O7 Mn4 O37 Mn2 -126(2) . .
O23 Mn4 O37 Mn2 -44.4(5) . .
O9 Mn4 O37 Mn2 141.5(5) . .
O16 Mn4 O37 Mn2 49.7(5) . .
O34 Mn4 O37 Mn2 -136.8(4) . .
Mn11 Mn4 O37 Mn2 -133.7(3) . .
Mn5 Mn4 O37 Mn2 178.5(4) . .
O7 Mn4 O37 Mn10 84(2) . .
O23 Mn4 O37 Mn10 165.5(4) . .
O9 Mn4 O37 Mn10 -8.6(4) . .
O16 Mn4 O37 Mn10 -100.4(4) . .
O34 Mn4 O37 Mn10 73.1(4) . .
Mn11 Mn4 O37 Mn10 76.2(4) . .
Mn5 Mn4 O37 Mn10 28.4(4) . .
Mn2 Mn4 O37 Mn10 -150.1(7) . .
O14 Mn2 O37 Mn4 -134.2(5) . .
O13 Mn2 O37 Mn4 162(5) . .
O24 Mn2 O37 Mn4 59.9(5) . .
O15 Mn2 O37 Mn4 -38.4(5) . .
O35 Mn2 O37 Mn4 145.4(4) . .
Mn6 Mn2 O37 Mn4 142.3(3) . .
Mn1 Mn2 O37 Mn4 -175.7(4) . .
O14 Mn2 O37 Mn10 16.8(4) . .
O13 Mn2 O37 Mn10 -47(5) . .
O24 Mn2 O37 Mn10 -149.1(4) . .
O15 Mn2 O37 Mn10 112.6(4) . .
O35 Mn2 O37 Mn10 -63.6(4) . .
Mn6 Mn2 O37 Mn10 -66.7(5) . .
Mn1 Mn2 O37 Mn10 -24.7(3) . .
Mn4 Mn2 O37 Mn10 151.0(7) . .
O36 Mn10 O37 Mn4 -158.7(4) . .
O38 Mn10 O37 Mn4 -49.9(4) . .
N1 Mn10 O37 Mn4 71.3(5) . .
O36 Mn10 O37 Mn2 48.7(4) . .
O38 Mn10 O37 Mn2 157.5(4) . .
N1 Mn10 O37 Mn2 -81.3(5) . .
O3 Mn3 O38 Mn5 -166(3) . .
O21 Mn3 O38 Mn5 -53.0(5) . .
O2 Mn3 O38 Mn5 141.0(5) . .
O18 Mn3 O38 Mn5 40.3(5) . .
O33 Mn3 O38 Mn5 -140.7(4) . .
Mn7 Mn3 O38 Mn5 -138.9(3) . .
Mn8 Mn3 O38 Mn5 176.4(4) . .
O3 Mn3 O38 Mn10 46(4) . .
O21 Mn3 O38 Mn10 159.1(4) . .
O2 Mn3 O38 Mn10 -6.9(4) . .
O18 Mn3 O38 Mn10 -107.7(4) . .
O33 Mn3 O38 Mn10 71.3(4) . .
Mn7 Mn3 O38 Mn10 73.2(5) . .
Mn5 Mn3 O38 Mn10 -147.9(7) . .
Mn8 Mn3 O38 Mn10 28.5(3) . .
O8 Mn5 O38 Mn3 132.1(17) . .
O9 Mn5 O38 Mn3 -139.9(4) . .
O22 Mn5 O38 Mn3 46.4(5) . .
O17 Mn5 O38 Mn3 -45.6(5) . .
O34 Mn5 O38 Mn3 139.2(4) . .
Mn11 Mn5 O38 Mn3 133.4(3) . .
Mn4 Mn5 O38 Mn3 -178.5(4) . .
O8 Mn5 O38 Mn10 -81.0(19) . .
O9 Mn5 O38 Mn10 6.9(4) . .
O22 Mn5 O38 Mn10 -166.7(4) . .
O17 Mn5 O38 Mn10 101.2(4) . .
O34 Mn5 O38 Mn10 -74.0(4) . .
Mn11 Mn5 O38 Mn10 -79.7(4) . .
Mn4 Mn5 O38 Mn10 -31.7(3) . .
Mn3 Mn5 O38 Mn10 146.8(7) . .
O36 Mn10 O38 Mn3 -51.4(4) . .
O37 Mn10 O38 Mn3 -158.1(4) . .
N1 Mn10 O38 Mn3 72.9(5) . .
O36 Mn10 O38 Mn5 159.0(3) . .
O37 Mn10 O38 Mn5 52.2(4) . .
N1 Mn10 O38 Mn5 -76.8(5) . .
